data_7023723
loop_
_publ_author_name
'Fang, Wang'
'Tang, Chunying'
'Chen, Ruihong'
'Jia, Dingxian'
'Jiang, Wenqing'
'Zhang, Yong'

_publ_section_title
;
 Polymeric heterometallic Pb-Ag iodometallates, iodoplumbates and
 iodoargentates with lanthanide complex cations as templates.
;
_journal_issue 42
_journal_name_full 'Dalton transactions (Cambridge, England : 2003)'
_journal_page_first 15150
_journal_page_last 15158
_journal_paper_doi 10.1039/c3dt51829a
_journal_volume 42
_journal_year 2013
_chemical_formula_moiety 'C78 H182 I31 N26 O26 Pb11 Pr3'
_chemical_formula_sum 'C78 H182 I31 N26 O26 Pb11 Pr3'
_chemical_formula_weight 8517.22
_chemical_name_systematic
; 
 ? 
;
_space_group_IT_number 2
_symmetry_cell_setting triclinic
_symmetry_Int_Tables_number 2
_symmetry_space_group_name_Hall '-P 1'
_symmetry_space_group_name_H-M 'P -1'
_atom_sites_solution_hydrogens geom
_atom_sites_solution_primary direct
_atom_sites_solution_secondary difmap
_audit_creation_method SHELXL-97
_cell_angle_alpha 101.15(3)
_cell_angle_beta 95.53(3)
_cell_angle_gamma 107.76(3)
_cell_formula_units_Z 2
_cell_length_a 15.600(3)
_cell_length_b 23.524(5)
_cell_length_c 29.835(6)
_cell_measurement_reflns_used 13399
_cell_measurement_temperature 223(2)
_cell_measurement_theta_max 25.35
_cell_measurement_theta_min 3.09
_cell_volume 10088(4)
_computing_cell_refinement CrystalClear
_computing_data_collection CrystalClear
_computing_data_reduction CrystalStructure
_computing_structure_refinement 'SHELXL-97 (Sheldrick, 1997)'
_computing_structure_solution 'SHELXS-97 (Sheldrick, 1990)'
_diffrn_ambient_temperature 223(2)
_diffrn_detector_area_resol_mean 10.4692
_diffrn_measured_fraction_theta_full 0.998
_diffrn_measured_fraction_theta_max 0.998
_diffrn_measurement_device_type 'Xcalibur, Atlas, Gemini'
_diffrn_measurement_method \w
_diffrn_radiation_monochromator graphite
_diffrn_radiation_source 'fine-focus sealed tube'
_diffrn_radiation_type MoK\a
_diffrn_radiation_wavelength 0.71073
_diffrn_reflns_av_R_equivalents 0.0529
_diffrn_reflns_av_sigmaI/netI 0.0950
_diffrn_reflns_limit_h_max 18
_diffrn_reflns_limit_h_min -18
_diffrn_reflns_limit_k_max 28
_diffrn_reflns_limit_k_min -26
_diffrn_reflns_limit_l_max 35
_diffrn_reflns_limit_l_min -35
_diffrn_reflns_number 79103
_diffrn_reflns_theta_full 25.35
_diffrn_reflns_theta_max 25.35
_diffrn_reflns_theta_min 3.09
_exptl_absorpt_coefficient_mu 14.644
_exptl_absorpt_correction_T_max 0.3222
_exptl_absorpt_correction_T_min 0.0796
_exptl_absorpt_correction_type multi-scan
_exptl_absorpt_process_details 'Jacobson, R. (1998) Private communication'
_exptl_crystal_colour yellow
_exptl_crystal_density_diffrn 2.810
_exptl_crystal_density_method 'not measured'
_exptl_crystal_description rod
_exptl_crystal_F_000 7524
_exptl_crystal_size_max 0.35
_exptl_crystal_size_mid 0.15
_exptl_crystal_size_min 0.10
_refine_diff_density_max 2.854
_refine_diff_density_min -3.016
_refine_diff_density_rms 0.239
_refine_ls_extinction_method none
_refine_ls_goodness_of_fit_ref 1.030
_refine_ls_hydrogen_treatment constr
_refine_ls_matrix_type full
_refine_ls_number_parameters 1508
_refine_ls_number_reflns 36866
_refine_ls_number_restraints 70
_refine_ls_restrained_S_all 1.030
_refine_ls_R_factor_all 0.0566
_refine_ls_R_factor_gt 0.0409
_refine_ls_shift/su_max 0.002
_refine_ls_shift/su_mean 0.000
_refine_ls_structure_factor_coef Fsqd
_refine_ls_weighting_details 'calc w=1/[\s^2^(Fo^2^)+(0.0437P)^2^+0.0000P] where P=(Fo^2^+2Fc^2^)/3'
_refine_ls_weighting_scheme calc
_refine_ls_wR_factor_gt 0.1145
_refine_ls_wR_factor_ref 0.1302
_reflns_number_gt 22649
_reflns_number_total 36866
_reflns_threshold_expression >2sigma(I)
_cod_data_source_file c3dt51829a.txt
_cod_data_source_block g120613b
_cod_original_cell_volume 10088(3)
_cod_original_sg_symbol_Hall '-p 1'
_cod_original_sg_symbol_H-M 'p -1'
_cod_database_code 7023723

loop_
_symmetry_equiv_pos_as_xyz
'x, y, z'
'-x, -y, -z'

loop_
_atom_site_label
_atom_site_type_symbol
_atom_site_fract_x
_atom_site_fract_y
_atom_site_fract_z
_atom_site_U_iso_or_equiv
_atom_site_adp_type
_atom_site_occupancy
_atom_site_symmetry_multiplicity
_atom_site_calc_flag
_atom_site_refinement_flags
Pb1 Pb 0.5000 0.0000 0.5000 0.0528(3) Uani 1 2 d S
Pb2 Pb 0.58171(4) 0.15786(3) 0.46924(2) 0.04362(16) Uani 1 1 d .
Pb3 Pb 0.65270(5) 0.30403(3) 0.59169(2) 0.05039(18) Uani 1 1 d .
Pb4 Pb 0.67261(4) 0.33809(3) 0.457382(19) 0.03692(15) Uani 1 1 d .
Pb5 Pb 0.63610(4) 0.31992(3) 0.318857(19) 0.03929(15) Uani 1 1 d .
Pb6 Pb 0.59514(4) 0.28309(3) 0.178878(19) 0.05011(14) Uani 1 1 d .
Pb7 Pb 0.67595(4) 0.45604(3) 0.15993(2) 0.05089(15) Uani 1 1 d .
Pb8 Pb 0.75567(4) 0.62030(3) 0.13799(2) 0.04477(16) Uani 1 1 d .
Pb9 Pb 0.84207(4) 0.78426(3) 0.11247(2) 0.04811(17) Uani 1 1 d .
Pb10 Pb 0.91605(5) 0.91799(3) 0.24596(3) 0.0624(2) Uani 1 1 d .
Pb11 Pb 0.96568(4) 0.97124(3) 0.12337(2) 0.05018(17) Uani 1 1 d .
Pb12 Pb 1.0000 1.0000 0.0000 0.0517(2) Uani 1 2 d S
I1 I 0.66523(9) 0.05121(6) 0.44505(4) 0.0518(4) Uani 1 1 d .
I2 I 0.37722(8) 0.06030(6) 0.44543(4) 0.0611(4) Uani 1 1 d .
I3 I 0.57817(8) 0.13712(6) 0.57109(4) 0.0597(3) Uani 1 1 d .
I4 I 0.77709(7) 0.26033(5) 0.50952(4) 0.0471(3) Uani 1 1 d .
I5 I 0.49452(7) 0.26458(5) 0.49484(4) 0.0453(3) Uani 1 1 d .
I6 I 0.50316(11) 0.32105(7) 0.64533(5) 0.0865(5) Uani 1 1 d .
I7 I 0.81605(12) 0.34132(7) 0.66761(5) 0.1007(5) Uani 1 1 d .
I8 I 0.61325(7) 0.21174(5) 0.37544(3) 0.0451(3) Uani 1 1 d .
I9 I 0.71800(7) 0.43035(5) 0.56184(4) 0.0494(3) Uani 1 1 d .
I10 I 0.54269(8) 0.38687(6) 0.40066(4) 0.0472(3) Uani 1 1 d .
I11 I 0.82360(8) 0.39168(6) 0.39723(4) 0.0572(4) Uani 1 1 d .
I12 I 0.44831(7) 0.25399(6) 0.24940(4) 0.0569(3) Uani 1 1 d .
I13 I 0.72607(8) 0.24402(6) 0.25179(4) 0.0532(3) Uani 1 1 d .
I14 I 0.67521(7) 0.42391(5) 0.26244(3) 0.0442(3) Uani 1 1 d .
I15 I 0.75561(7) 0.34969(5) 0.12377(4) 0.0495(3) Uani 1 1 d .
I16 I 0.48169(7) 0.35285(5) 0.12872(4) 0.0490(3) Uani 1 1 d .
I17 I 0.52805(8) 0.16330(5) 0.10950(4) 0.0608(3) Uani 1 1 d .
I18 I 0.68596(7) 0.49441(5) 0.06370(3) 0.0476(3) Uani 1 1 d .
I19 I 0.58774(8) 0.56414(5) 0.18855(4) 0.0547(3) Uani 1 1 d .
I20 I 0.87515(7) 0.56290(6) 0.19728(4) 0.0578(3) Uani 1 1 d .
I21 I 0.63867(7) 0.68786(6) 0.08481(4) 0.0570(3) Uani 1 1 d .
I22 I 0.92729(8) 0.67594(5) 0.08495(4) 0.0558(3) Uani 1 1 d .
I23 I 0.83305(7) 0.75880(5) 0.21107(4) 0.0556(3) Uani 1 1 d .
I24 I 1.04072(7) 0.87483(6) 0.16219(5) 0.0489(4) Uani 1 1 d .
I25 I 0.76742(7) 0.89541(5) 0.14493(4) 0.0475(3) Uani 1 1 d .
I26 I 1.00593(8) 1.05268(5) 0.22855(4) 0.0565(3) Uani 1 1 d .
I27 I 0.77128(13) 0.93900(7) 0.30037(5) 0.0768(6) Uani 1 1 d .
I28 I 1.0640(2) 0.93166(10) 0.32113(13) 0.0809(3) Uani 1 1 d .
I29 I 1.15235(7) 1.00822(6) 0.08357(4) 0.0574(3) Uani 1 1 d .
I30 I 0.90466(9) 1.06538(7) 0.07512(4) 0.0684(4) Uani 1 1 d .
I31 I 1.11310(8) 1.12916(6) -0.02486(5) 0.0775(4) Uani 1 1 d .
Pr1 Pr 0.88184(5) 0.76247(4) 0.51164(3) 0.0451(2) Uani 1 1 d .
Pr2 Pr 0.61647(6) 0.14315(4) 0.86041(3) 0.0390(2) Uani 1 1 d .
Pr3 Pr 0.16515(5) 0.39789(4) 0.18555(3) 0.0454(2) Uani 1 1 d .
O1 O 0.9101(8) 0.7381(6) 0.5928(4) 0.056(3) Uani 1 1 d .
O2 O 1.0354(8) 0.8211(6) 0.5517(4) 0.066(3) Uani 1 1 d D
O3 O 0.8181(7) 0.8206(5) 0.5693(4) 0.050(3) Uani 1 1 d .
O4 O 0.7452(7) 0.6822(5) 0.5233(3) 0.041(3) Uani 1 1 d .
O5 O 0.9488(8) 0.6811(6) 0.5097(4) 0.067(3) Uani 1 1 d D
O6 O 0.8142(7) 0.6717(5) 0.4381(4) 0.056(3) Uani 1 1 d D
O7 O 0.7578(8) 0.7762(5) 0.4623(4) 0.061(3) Uani 1 1 d .
O8 O 0.9698(9) 0.7754(6) 0.4477(4) 0.067(3) Uani 1 1 d .
O9 O 0.9222(12) 0.8726(7) 0.5035(7) 0.068(5) Uani 1 1 d D
O10 O 0.7164(7) 0.1716(5) 0.8035(4) 0.055(3) Uani 1 1 d .
O11 O 0.4678(7) 0.0681(5) 0.8598(4) 0.053(3) Uani 1 1 d .
O12 O 0.5569(8) 0.1969(5) 0.9226(3) 0.055(3) Uani 1 1 d .
O13 O 0.6231(7) 0.0986(6) 0.9313(4) 0.064(3) Uani 1 1 d .
O14 O 0.6765(12) 0.2631(7) 0.8708(6) 0.061(7) Uani 1 1 d D
O15 O 0.5083(11) 0.1745(8) 0.8159(5) 0.079(5) Uani 1 1 d D
O16 O 0.5479(8) 0.0680(7) 0.7782(4) 0.084(4) Uani 1 1 d D
O17 O 0.6711(11) 0.0565(6) 0.8453(5) 0.082(5) Uani 1 1 d D
O18 O 0.7695(8) 0.1924(7) 0.9078(4) 0.087(5) Uani 1 1 d .
O19 O 0.3236(7) 0.4465(6) 0.2161(4) 0.063(4) Uani 1 1 d .
O20 O 0.2004(8) 0.3628(6) 0.2579(4) 0.066(4) Uani 1 1 d .
O21 O 0.1886(9) 0.3015(6) 0.1603(5) 0.080(4) Uani 1 1 d D
O22 O 0.0285(7) 0.3101(5) 0.1869(4) 0.068(3) Uani 1 1 d .
O23 O 0.0419(7) 0.4009(5) 0.1304(4) 0.064(3) Uani 1 1 d .
O24 O 0.2010(10) 0.5054(7) 0.1777(6) 0.081(5) Uani 1 1 d D
O25 O 0.1044(9) 0.4482(6) 0.2436(5) 0.077(5) Uani 1 1 d .
O26 O 0.2330(8) 0.4025(6) 0.1158(4) 0.073(4) Uani 1 1 d .
N1 N 0.9381(9) 0.6680(7) 0.6321(5) 0.064(4) Uani 1 1 d D
N2 N 1.1115(9) 0.8597(8) 0.6247(5) 0.077(4) Uani 1 1 d D
N3 N 0.7309(7) 0.8409(6) 0.6226(4) 0.039(3) Uani 1 1 d D
N4 N 0.6249(8) 0.5987(6) 0.4873(4) 0.045(3) Uani 1 1 d .
N5 N 0.9782(9) 0.5965(7) 0.4725(5) 0.056(4) Uani 1 1 d D
N6 N 0.7754(11) 0.6209(9) 0.3636(5) 0.079(5) Uani 1 1 d D
N7 N 0.7191(10) 0.8355(7) 0.4188(5) 0.081(5) Uani 1 1 d .
N8 N 1.0802(11) 0.8133(8) 0.4065(5) 0.075(6) Uani 1 1 d .
N9 N 0.9698(13) 0.9724(8) 0.5480(8) 0.068(5) Uani 1 1 d D
N10 N 0.8310(10) 0.2175(7) 0.7683(6) 0.063(4) Uani 1 1 d .
N11 N 0.3438(8) -0.0154(6) 0.8269(5) 0.048(4) Uani 1 1 d .
N12 N 0.4747(9) 0.2126(7) 0.9784(4) 0.049(4) Uani 1 1 d .
N13 N 0.6351(13) 0.0385(10) 0.9802(7) 0.071(4) Uani 1 1 d .
N14 N 0.6900(11) 0.3621(9) 0.9128(7) 0.075(8) Uani 1 1 d D
N15 N 0.4553(9) 0.2169(7) 0.7651(5) 0.063(4) Uani 1 1 d D
N16 N 0.5283(13) 0.0186(10) 0.7056(6) 0.081(8) Uani 1 1 d D
N17 N 0.6744(11) -0.0286(8) 0.7963(5) 0.074(4) Uani 1 1 d D
N18 N 0.8547(13) 0.2121(10) 0.9764(7) 0.072(4) Uani 1 1 d .
N19 N 0.4052(9) 0.4826(7) 0.2877(5) 0.052(4) Uani 1 1 d D
N20 N 0.2144(9) 0.2885(6) 0.2942(5) 0.060(4) Uani 1 1 d D
N21 N 0.2245(8) 0.2172(6) 0.1311(5) 0.062(4) Uani 1 1 d D
N22 N -0.1016(8) 0.2277(5) 0.1614(4) 0.037(3) Uani 1 1 d .
N23 N -0.0041(9) 0.4514(7) 0.0809(5) 0.062(4) Uani 1 1 d .
N24 N 0.2468(14) 0.6112(7) 0.2002(5) 0.062(10) Uani 1 1 d D
N25 N -0.0130(9) 0.4639(7) 0.2777(4) 0.048(3) Uani 1 1 d .
N26 N 0.3287(9) 0.4238(8) 0.0644(5) 0.056(5) Uani 1 1 d .
C1 C 0.8940(13) 0.6850(10) 0.5990(6) 0.064(5) Uani 1 1 d .
H1 H 0.8459 0.6537 0.5783 0.077 Uiso 1 1 calc R
C2 C 1.0126(13) 0.7156(11) 0.6654(7) 0.077(8) Uani 1 1 d .
H2A H 1.0660 0.7027 0.6676 0.092 Uiso 1 1 calc R
H2B H 0.9939 0.7220 0.6956 0.092 Uiso 1 1 calc R
H2C H 1.0273 0.7536 0.6552 0.092 Uiso 1 1 calc R
C3 C 0.9103(13) 0.6048(8) 0.6370(7) 0.081(6) Uani 1 1 d D
H3A H 0.9019 0.6042 0.6687 0.122 Uiso 1 1 calc R
H3B H 0.9572 0.5871 0.6294 0.122 Uiso 1 1 calc R
H3C H 0.8534 0.5811 0.6163 0.122 Uiso 1 1 calc R
C4 C 1.0984(11) 0.8283(9) 0.5825(6) 0.065(5) Uani 1 1 d D
H4 H 1.1414 0.8091 0.5746 0.078 Uiso 1 1 calc R
C5 C 1.0453(12) 0.8851(11) 0.6416(7) 0.081(8) Uani 1 1 d .
H5A H 0.9909 0.8710 0.6182 0.104 Uiso 1 1 calc R
H5B H 1.0702 0.9296 0.6485 0.104 Uiso 1 1 calc R
H5C H 1.0297 0.8720 0.6695 0.104 Uiso 1 1 calc R
C6 C 1.1904(10) 0.8701(10) 0.6590(6) 0.077(4) Uani 1 1 d D
H6A H 1.2346 0.8550 0.6443 0.116 Uiso 1 1 calc R
H6B H 1.1717 0.8487 0.6830 0.116 Uiso 1 1 calc R
H6C H 1.2179 0.9138 0.6727 0.116 Uiso 1 1 calc R
C7 C 0.7477(11) 0.8071(7) 0.5864(5) 0.042(4) Uani 1 1 d .
H7 H 0.7023 0.7693 0.5723 0.051 Uiso 1 1 calc R
C8 C 0.7949(11) 0.9012(7) 0.6450(6) 0.057(5) Uani 1 1 d .
H8A H 0.8481 0.9093 0.6298 0.085 Uiso 1 1 calc R
H8B H 0.8134 0.9028 0.6773 0.085 Uiso 1 1 calc R
H8C H 0.7660 0.9320 0.6429 0.085 Uiso 1 1 calc R
C9 C 0.6425(9) 0.8214(8) 0.6380(5) 0.054(5) Uani 1 1 d D
H9A H 0.6069 0.8464 0.6299 0.081 Uiso 1 1 calc R
H9B H 0.6520 0.8264 0.6713 0.081 Uiso 1 1 calc R
H9C H 0.6100 0.7786 0.6231 0.081 Uiso 1 1 calc R
C10 C 0.6756(10) 0.6549(7) 0.4935(5) 0.062(4) Uani 1 1 d .
H10 H 0.6586 0.6776 0.4736 0.083 Uiso 1 1 calc R
C11 C 0.6479(14) 0.5610(8) 0.5161(8) 0.094(8) Uani 1 1 d .
H11A H 0.7125 0.5665 0.5182 0.141 Uiso 1 1 calc R
H11B H 0.6126 0.5183 0.5026 0.141 Uiso 1 1 calc R
H11C H 0.6342 0.5731 0.5468 0.141 Uiso 1 1 calc R
C12 C 0.5403(10) 0.5705(8) 0.4530(7) 0.071(6) Uani 1 1 d .
H12A H 0.4880 0.5637 0.4689 0.107 Uiso 1 1 calc R
H12B H 0.5403 0.5316 0.4348 0.107 Uiso 1 1 calc R
H12C H 0.5371 0.5977 0.4327 0.107 Uiso 1 1 calc R
C13 C 0.9799(10) 0.6532(8) 0.4793(5) 0.053(4) Uani 1 1 d D
H13 H 1.0081 0.6757 0.4588 0.063 Uiso 1 1 calc R
C14 C 1.0236(13) 0.5707(9) 0.4389(7) 0.085(7) Uani 1 1 d .
H14A H 1.0640 0.6032 0.4277 0.127 Uiso 1 1 calc R
H14B H 0.9787 0.5420 0.4133 0.127 Uiso 1 1 calc R
H14C H 1.0589 0.5493 0.4531 0.127 Uiso 1 1 calc R
C15 C 0.9363(14) 0.5586(8) 0.5032(7) 0.082(6) Uani 1 1 d D
H15A H 0.9705 0.5756 0.5344 0.123 Uiso 1 1 calc R
H15B H 0.9368 0.5171 0.4923 0.123 Uiso 1 1 calc R
H15C H 0.8738 0.5579 0.5032 0.123 Uiso 1 1 calc R
C16 C 0.793(2) 0.6687(13) 0.3972(6) 0.077(6) Uani 1 1 d D
H16 H 0.7888 0.7047 0.3893 0.096 Uiso 1 1 calc R
C17 C 0.750(2) 0.6182(12) 0.3168(6) 0.075(6) Uani 1 1 d D
H17A H 0.6917 0.5862 0.3049 0.097 Uiso 1 1 calc R
H17B H 0.7960 0.6091 0.2996 0.097 Uiso 1 1 calc R
H17C H 0.7456 0.6574 0.3135 0.097 Uiso 1 1 calc R
C18 C 0.757(2) 0.5624(10) 0.3762(7) 0.081(6) Uani 1 1 d D
H18A H 0.8086 0.5637 0.3978 0.107 Uiso 1 1 calc R
H18B H 0.7472 0.5301 0.3487 0.107 Uiso 1 1 calc R
H18C H 0.7028 0.5543 0.3907 0.107 Uiso 1 1 calc R
C19 C 0.7207(14) 0.8118(10) 0.4549(7) 0.078(4) Uani 1 1 d .
H19 H 0.6887 0.8243 0.4779 0.094 Uiso 1 1 calc R
C20 C 0.7647(14) 0.8147(9) 0.3828(6) 0.085(4) Uani 1 1 d .
H20A H 0.8200 0.8095 0.3965 0.118 Uiso 1 1 calc R
H20B H 0.7803 0.8447 0.3642 0.118 Uiso 1 1 calc R
H20C H 0.7248 0.7757 0.3634 0.118 Uiso 1 1 calc R
C21 C 0.6681(15) 0.8743(11) 0.4099(8) 0.080(9) Uani 1 1 d .
H21A H 0.6239 0.8543 0.3817 0.105 Uiso 1 1 calc R
H21B H 0.7092 0.9129 0.4063 0.105 Uiso 1 1 calc R
H21C H 0.6364 0.8822 0.4356 0.105 Uiso 1 1 calc R
C22 C 1.0486(11) 0.8100(8) 0.4448(6) 0.051(4) Uani 1 1 d .
H22 H 1.0866 0.8350 0.4725 0.061 Uiso 1 1 calc R
C23 C 1.0249(14) 0.7771(12) 0.3630(8) 0.091(6) Uani 1 1 d .
H23A H 1.0101 0.7339 0.3626 0.113 Uiso 1 1 calc R
H23B H 1.0582 0.7862 0.3380 0.113 Uiso 1 1 calc R
H23C H 0.9690 0.7870 0.3590 0.113 Uiso 1 1 calc R
C24 C 1.1728(13) 0.8515(12) 0.4064(7) 0.090(6) Uani 1 1 d .
H24A H 1.1714 0.8805 0.3874 0.113 Uiso 1 1 calc R
H24B H 1.2072 0.8259 0.3939 0.113 Uiso 1 1 calc R
H24C H 1.2015 0.8738 0.4378 0.113 Uiso 1 1 calc R
C25A C 0.973(3) 0.9151(11) 0.5357(14) 0.081(5) Uani 0.50 1 d PD
C25B C 0.909(2) 0.9194(13) 0.5223(19) 0.075(5) Uani 0.50 1 d PD
C26A C 1.053(2) 1.0261(14) 0.559(2) 0.074(5) Uani 0.50 1 d PD
C26B C 1.0684(16) 0.9860(18) 0.550(2) 0.078(5) Uani 0.50 1 d PD
C27A C 0.890(2) 0.9821(18) 0.5208(18) 0.074(5) Uani 0.50 1 d PD
C27B C 0.938(3) 1.0243(12) 0.5610(19) 0.070(5) Uani 0.50 1 d PD
C28 C 0.7949(12) 0.2066(8) 0.8044(6) 0.053(5) Uani 1 1 d .
H28 H 0.8308 0.2268 0.8336 0.064 Uiso 1 1 calc R
C29 C 0.7807(13) 0.1862(11) 0.7217(7) 0.074(8) Uani 1 1 d .
H29A H 0.7186 0.1628 0.7236 0.100 Uiso 1 1 calc R
H29B H 0.8103 0.1588 0.7068 0.100 Uiso 1 1 calc R
H29C H 0.7796 0.2164 0.7038 0.100 Uiso 1 1 calc R
C30 C 0.9237(12) 0.2565(12) 0.7724(8) 0.073(9) Uani 1 1 d .
H30A H 0.9520 0.2699 0.8048 0.104 Uiso 1 1 calc R
H30B H 0.9246 0.2921 0.7603 0.104 Uiso 1 1 calc R
H30C H 0.9572 0.2339 0.7550 0.104 Uiso 1 1 calc R
C31 C 0.4019(9) 0.0379(8) 0.8275(6) 0.060(4) Uani 1 1 d .
H31 H 0.3943 0.0551 0.8021 0.084 Uiso 1 1 calc R
C32 C 0.3469(13) -0.0437(10) 0.8655(7) 0.094(8) Uani 1 1 d .
H32A H 0.4065 -0.0247 0.8849 0.141 Uiso 1 1 calc R
H32B H 0.3363 -0.0872 0.8540 0.141 Uiso 1 1 calc R
H32C H 0.3002 -0.0384 0.8834 0.141 Uiso 1 1 calc R
C33 C 0.2682(12) -0.0474(8) 0.7906(6) 0.067(5) Uani 1 1 d .
H33A H 0.2123 -0.0457 0.8015 0.100 Uiso 1 1 calc R
H33B H 0.2651 -0.0900 0.7811 0.100 Uiso 1 1 calc R
H33C H 0.2758 -0.0285 0.7644 0.100 Uiso 1 1 calc R
C34 C 0.4870(10) 0.1830(8) 0.9403(5) 0.046(4) Uani 1 1 d .
H34 H 0.4388 0.1476 0.9243 0.056 Uiso 1 1 calc R
C35 C 0.5440(13) 0.2675(11) 1.0055(6) 0.082(7) Uani 1 1 d .
H35A H 0.6024 0.2695 0.9960 0.123 Uiso 1 1 calc R
H35B H 0.5476 0.2669 1.0380 0.123 Uiso 1 1 calc R
H35C H 0.5287 0.3031 1.0007 0.123 Uiso 1 1 calc R
C36 C 0.3877(12) 0.1942(11) 0.9948(6) 0.075(7) Uani 1 1 d .
H36A H 0.3442 0.1601 0.9719 0.105 Uiso 1 1 calc R
H36B H 0.3648 0.2286 0.9999 0.105 Uiso 1 1 calc R
H36C H 0.3961 0.1819 1.0237 0.105 Uiso 1 1 calc R
C37 C 0.6234(11) 0.0480(9) 0.9376(6) 0.055(5) Uani 1 1 d .
H37 H 0.6152 0.0156 0.9118 0.065 Uiso 1 1 calc R
C38 C 0.6363(13) -0.0196(10) 0.9870(7) 0.086(7) Uani 1 1 d .
H38A H 0.6284 -0.0476 0.9572 0.128 Uiso 1 1 calc R
H38B H 0.5871 -0.0363 1.0033 0.128 Uiso 1 1 calc R
H38C H 0.6943 -0.0146 1.0052 0.128 Uiso 1 1 calc R
C39 C 0.6454(18) 0.0860(11) 1.0199(7) 0.084(9) Uani 1 1 d .
H39A H 0.7027 0.0939 1.0399 0.108 Uiso 1 1 calc R
H39B H 0.5952 0.0734 1.0367 0.108 Uiso 1 1 calc R
H39C H 0.6453 0.1231 1.0103 0.108 Uiso 1 1 calc R
C40 C 0.656(2) 0.3051(10) 0.8924(9) 0.084(11) Uani 1 1 d D
H40 H 0.5936 0.2908 0.8948 0.115 Uiso 1 1 calc R
C41 C 0.7862(12) 0.3826(11) 0.9244(7) 0.074(4) Uani 1 1 d D
H41A H 0.8060 0.3485 0.9289 0.099 Uiso 1 1 calc R
H41B H 0.8055 0.4147 0.9528 0.099 Uiso 1 1 calc R
H41C H 0.8130 0.3986 0.8995 0.099 Uiso 1 1 calc R
C42A C 0.646(2) 0.3971(14) 0.9421(11) 0.082(4) Uani 0.50 1 d PD
C42B C 0.645(2) 0.4074(13) 0.9124(13) 0.082(4) Uani 0.50 1 d PD
C43 C 0.4648(13) 0.2060(10) 0.8057(7) 0.087(5) Uani 1 1 d D
H43 H 0.4366 0.2235 0.8284 0.104 Uiso 1 1 calc R
C44 C 0.4012(13) 0.2528(10) 0.7534(7) 0.087(5) Uani 1 1 d D
H44A H 0.3870 0.2741 0.7814 0.130 Uiso 1 1 calc R
H44B H 0.3450 0.2261 0.7332 0.130 Uiso 1 1 calc R
H44C H 0.4350 0.2826 0.7376 0.130 Uiso 1 1 calc R
C45 C 0.4953(14) 0.1899(11) 0.7279(6) 0.084(8) Uani 1 1 d D
H45A H 0.5437 0.1771 0.7410 0.103 Uiso 1 1 calc R
H45B H 0.5201 0.2201 0.7104 0.103 Uiso 1 1 calc R
H45C H 0.4486 0.1545 0.7075 0.103 Uiso 1 1 calc R
C46 C 0.5774(18) 0.0600(14) 0.7420(7) 0.092(12) Uani 1 1 d D
H46 H 0.6368 0.0842 0.7403 0.110 Uiso 1 1 calc R
C47 C 0.5695(18) 0.0070(15) 0.6655(8) 0.091(12) Uani 1 1 d D
H47A H 0.5445 0.0223 0.6411 0.128 Uiso 1 1 calc R
H47B H 0.5570 -0.0369 0.6548 0.128 Uiso 1 1 calc R
H47C H 0.6350 0.0277 0.6733 0.128 Uiso 1 1 calc R
C48A C 0.449(4) -0.033(2) 0.7081(15) 0.099(12) Uani 0.50 1 d PD
C48B C 0.431(2) -0.013(3) 0.6992(15) 0.097(12) Uani 0.50 1 d PD
C49 C 0.7089(11) 0.0302(9) 0.8188(6) 0.072(6) Uani 1 1 d D
H49 H 0.7667 0.0530 0.8139 0.087 Uiso 1 1 calc R
C50 C 0.7249(19) -0.0586(12) 0.7681(10) 0.086(9) Uani 1 1 d D
H50A H 0.7060 -0.0603 0.7358 0.114 Uiso 1 1 calc R
H50B H 0.7132 -0.0999 0.7724 0.114 Uiso 1 1 calc R
H50C H 0.7896 -0.0357 0.7771 0.114 Uiso 1 1 calc R
C51 C 0.5886(17) -0.0666(11) 0.8041(10) 0.085(9) Uani 1 1 d D
H51A H 0.5955 -0.1036 0.8115 0.114 Uiso 1 1 calc R
H51B H 0.5433 -0.0776 0.7765 0.114 Uiso 1 1 calc R
H51C H 0.5691 -0.0443 0.8298 0.114 Uiso 1 1 calc R
C52 C 0.8267(17) 0.1837(13) 0.9338(9) 0.082(4) Uani 1 1 d .
H52 H 0.8523 0.1538 0.9218 0.122 Uiso 1 1 calc R
C53 C 0.9244(15) 0.2074(12) 1.0054(7) 0.084(4) Uani 1 1 d .
H53A H 0.9038 0.1996 1.0339 0.112 Uiso 1 1 calc R
H53B H 0.9756 0.2454 1.0122 0.112 Uiso 1 1 calc R
H53C H 0.9433 0.1737 0.9905 0.112 Uiso 1 1 calc R
C54 C 0.8120(15) 0.2551(12) 0.9968(7) 0.078(4) Uani 1 1 d .
H54A H 0.7518 0.2454 0.9791 0.102 Uiso 1 1 calc R
H54B H 0.8490 0.2965 0.9966 0.102 Uiso 1 1 calc R
H54C H 0.8065 0.2523 1.0285 0.102 Uiso 1 1 calc R
C55 C 0.3917(13) 0.4557(8) 0.2446(6) 0.066(5) Uani 1 1 d D
H55 H 0.4381 0.4417 0.2338 0.080 Uiso 1 1 calc R
C56 C 0.4895(14) 0.4957(11) 0.3185(7) 0.079(8) Uani 1 1 d .
H56A H 0.4834 0.4639 0.3355 0.104 Uiso 1 1 calc R
H56B H 0.5035 0.5351 0.3400 0.104 Uiso 1 1 calc R
H56C H 0.5385 0.4969 0.3005 0.104 Uiso 1 1 calc R
C57 C 0.3374(14) 0.5064(11) 0.3066(9) 0.120(9) Uani 1 1 d .
H57A H 0.2859 0.4976 0.2823 0.180 Uiso 1 1 calc R
H57B H 0.3640 0.5504 0.3187 0.180 Uiso 1 1 calc R
H57C H 0.3168 0.4870 0.3313 0.180 Uiso 1 1 calc R
C58 C 0.1770(12) 0.3104(10) 0.2615(6) 0.059(5) Uani 1 1 d .
H58 H 0.1282 0.2820 0.2394 0.071 Uiso 1 1 calc R
C59 C 0.2868(12) 0.3305(10) 0.3296(7) 0.084(7) Uani 1 1 d .
H59A H 0.2809 0.3711 0.3346 0.125 Uiso 1 1 calc R
H59B H 0.3451 0.3323 0.3201 0.125 Uiso 1 1 calc R
H59C H 0.2834 0.3167 0.3582 0.125 Uiso 1 1 calc R
C60 C 0.1793(13) 0.2239(7) 0.2972(7) 0.082(6) Uani 1 1 d D
H60A H 0.1189 0.2043 0.2787 0.123 Uiso 1 1 calc R
H60B H 0.1759 0.2221 0.3292 0.123 Uiso 1 1 calc R
H60C H 0.2200 0.2026 0.2856 0.123 Uiso 1 1 calc R
C61 C 0.2367(13) 0.2755(8) 0.1406(9) 0.065(7) Uani 1 1 d D
H61 H 0.2881 0.3007 0.1314 0.092 Uiso 1 1 calc R
C62A C 0.188(3) 0.1784(18) 0.1622(15) 0.062(7) Uani 0.50 1 d PD
C62B C 0.1290(16) 0.1824(17) 0.1238(18) 0.068(7) Uani 0.50 1 d PD
C63 C 0.2833(12) 0.1892(9) 0.1078(9) 0.075(9) Uani 1 1 d D
H63A H 0.3246 0.2187 0.0944 0.104 Uiso 1 1 calc R
H63B H 0.2467 0.1539 0.0835 0.104 Uiso 1 1 calc R
H63C H 0.3184 0.1761 0.1299 0.104 Uiso 1 1 calc R
C64 C -0.0457(10) 0.2837(7) 0.1610(6) 0.044(4) Uani 1 1 d .
H64 H -0.0641 0.3040 0.1396 0.053 Uiso 1 1 calc R
C65 C -0.0767(10) 0.1946(8) 0.1935(5) 0.055(5) Uani 1 1 d .
H65A H -0.0460 0.1678 0.1786 0.082 Uiso 1 1 calc R
H65B H -0.1312 0.1703 0.2029 0.082 Uiso 1 1 calc R
H65C H -0.0360 0.2236 0.2205 0.082 Uiso 1 1 calc R
C66 C -0.1885(9) 0.2003(7) 0.1309(6) 0.049(4) Uani 1 1 d .
H66A H -0.2374 0.1964 0.1490 0.073 Uiso 1 1 calc R
H66B H -0.1928 0.1600 0.1133 0.073 Uiso 1 1 calc R
H66C H -0.1937 0.2261 0.1097 0.073 Uiso 1 1 calc R
C67 C 0.0057(14) 0.4394(10) 0.1221(8) 0.085(5) Uani 1 1 d .
H67 H -0.0155 0.4605 0.1463 0.103 Uiso 1 1 calc R
C68 C 0.0363(14) 0.4267(10) 0.0438(7) 0.085(5) Uani 1 1 d .
H68A H 0.0473 0.4537 0.0227 0.128 Uiso 1 1 calc R
H68B H -0.0048 0.3864 0.0272 0.128 Uiso 1 1 calc R
H68C H 0.0937 0.4232 0.0564 0.128 Uiso 1 1 calc R
C69 C -0.0519(14) 0.4917(11) 0.0722(7) 0.081(8) Uani 1 1 d .
H69A H -0.0556 0.5168 0.1014 0.113 Uiso 1 1 calc R
H69B H -0.1130 0.4679 0.0558 0.113 Uiso 1 1 calc R
H69C H -0.0199 0.5180 0.0535 0.113 Uiso 1 1 calc R
C70 C 0.2556(16) 0.5566(8) 0.1970(8) 0.079(7) Uani 1 1 d D
H70 H 0.3118 0.5567 0.2117 0.155 Uiso 1 1 calc R
C71 C 0.3183(15) 0.6662(8) 0.2257(7) 0.084(7) Uani 1 1 d D
H71A H 0.3191 0.6695 0.2586 0.114 Uiso 1 1 calc R
H71B H 0.3073 0.7016 0.2176 0.114 Uiso 1 1 calc R
H71C H 0.3766 0.6646 0.2180 0.114 Uiso 1 1 calc R
C72A C 0.170(2) 0.6197(15) 0.1750(13) 0.081(7) Uani 0.50 1 d PD
C72B C 0.1542(16) 0.6153(15) 0.2051(15) 0.090(7) Uani 0.50 1 d PD
C73 C 0.0695(12) 0.4781(9) 0.2695(6) 0.068(6) Uani 1 1 d .
H73 H 0.1086 0.5173 0.2859 0.081 Uiso 1 1 calc R
C74 C -0.0486(12) 0.5036(9) 0.3084(6) 0.078(6) Uani 1 1 d .
H74A H 0.0012 0.5398 0.3255 0.117 Uiso 1 1 calc R
H74B H -0.0789 0.4817 0.3300 0.117 Uiso 1 1 calc R
H74C H -0.0919 0.5159 0.2903 0.117 Uiso 1 1 calc R
C75 C -0.0755(13) 0.4054(11) 0.2548(8) 0.071(9) Uani 1 1 d .
H75A H -0.1135 0.4091 0.2286 0.100 Uiso 1 1 calc R
H75B H -0.1136 0.3887 0.2762 0.100 Uiso 1 1 calc R
H75C H -0.0422 0.3781 0.2440 0.100 Uiso 1 1 calc R
C76 C 0.3081(14) 0.4311(11) 0.1061(7) 0.071(5) Uani 1 1 d .
H76 H 0.3523 0.4596 0.1303 0.095 Uiso 1 1 calc R
C77 C 0.4190(12) 0.4550(11) 0.0541(6) 0.074(8) Uani 1 1 d .
H77A H 0.4574 0.4827 0.0822 0.104 Uiso 1 1 calc R
H77B H 0.4124 0.4781 0.0311 0.104 Uiso 1 1 calc R
H77C H 0.4466 0.4247 0.0421 0.104 Uiso 1 1 calc R
C78 C 0.2640(13) 0.3819(11) 0.0267(7) 0.077(5) Uani 1 1 d .
H78A H 0.2103 0.3599 0.0380 0.111 Uiso 1 1 calc R
H78B H 0.2905 0.3528 0.0111 0.111 Uiso 1 1 calc R
H78C H 0.2470 0.4041 0.0051 0.111 Uiso 1 1 calc R

loop_
_atom_site_aniso_label
_atom_site_aniso_U_11
_atom_site_aniso_U_22
_atom_site_aniso_U_33
_atom_site_aniso_U_23
_atom_site_aniso_U_13
_atom_site_aniso_U_12
Pb1 0.0771(6) 0.0339(6) 0.0490(6) 0.0195(5) 0.0051(5) 0.0163(5)
Pb2 0.0595(4) 0.0310(4) 0.0442(4) 0.0145(3) 0.0109(3) 0.0163(3)
Pb3 0.0757(4) 0.0412(4) 0.0388(4) 0.0111(3) 0.0115(3) 0.0241(4)
Pb4 0.0453(3) 0.0337(4) 0.0346(3) 0.0109(3) 0.0077(3) 0.0150(3)
Pb5 0.0521(4) 0.0375(4) 0.0305(3) 0.0103(3) 0.0091(3) 0.0160(3)
Pb6 0.0436(3) 0.0690(3) 0.0325(3) 0.0051(3) 0.0028(3) 0.0142(3)
Pb7 0.0497(3) 0.0598(4) 0.0382(3) 0.0123(3) 0.0061(3) 0.0123(3)
Pb8 0.0540(4) 0.0309(4) 0.0485(4) 0.0134(3) 0.0081(3) 0.0104(3)
Pb9 0.0499(4) 0.0341(4) 0.0622(4) 0.0133(3) 0.0172(3) 0.0130(3)
Pb10 0.0721(5) 0.0333(4) 0.0684(5) 0.0034(4) -0.0202(4) 0.0132(4)
Pb11 0.0479(4) 0.0365(4) 0.0664(5) 0.0096(4) 0.0129(3) 0.0150(3)
Pb12 0.0532(5) 0.0469(6) 0.0559(6) 0.0035(5) 0.0163(5) 0.0210(5)
I1 0.0609(9) 0.0494(8) 0.0723(9) 0.0229(7) 0.0331(8) 0.0414(7)
I2 0.0544(8) 0.0546(8) 0.0715(8) 0.0278(7) -0.0142(7) 0.0117(7)
I3 0.0695(7) 0.0618(9) 0.0466(7) 0.0205(6) 0.0105(6) 0.0151(6)
I4 0.0487(6) 0.0482(7) 0.0495(6) 0.0114(6) 0.0044(5) 0.0246(5)
I5 0.0442(6) 0.0431(7) 0.0513(6) 0.0106(6) 0.0133(5) 0.0170(5)
I6 0.1340(12) 0.0729(10) 0.0815(10) 0.0360(9) 0.0655(10) 0.0501(9)
I7 0.1406(14) 0.0699(11) 0.0703(10) 0.0085(8) -0.0380(9) 0.0264(10)
I8 0.0630(7) 0.0402(7) 0.0394(6) 0.0156(5) 0.0163(5) 0.0213(5)
I9 0.0564(6) 0.0371(7) 0.0555(7) 0.0095(6) 0.0098(5) 0.0175(5)
I10 0.0473(8) 0.0625(8) 0.0475(7) 0.0117(6) 0.0066(6) 0.0473(7)
I11 0.0503(7) 0.0451(10) 0.0576(8) 0.0130(7) 0.0119(6) -0.0051(6)
I12 0.0470(6) 0.0604(8) 0.0538(7) 0.0100(6) 0.008(5) 0.0053(6)
I13 0.0690(7) 0.0642(8) 0.0420(6) 0.0139(6) 0.0121(6) 0.0427(7)
I14 0.0654(7) 0.0304(6) 0.0343(6) 0.0086(5) 0.0067(5) 0.0123(5)
I15 0.0469(6) 0.0457(7) 0.0623(7) 0.0135(6) 0.0148(5) 0.0222(5)
I16 0.0446(6) 0.0426(7) 0.0593(7) 0.0124(6) -0.0053(5) 0.0177(5)
I17 0.0635(7) 0.0417(7) 0.0647(8) -0.0136(6) -0.0070(6) 0.0210(6)
I18 0.0615(7) 0.0470(7) 0.0339(6) 0.0122(5) 0.0044(5) 0.0167(6)
I19 0.0707(7) 0.0411(7) 0.0570(7) 0.0110(6) 0.0246(6) 0.0215(6)
I20 0.0572(7) 0.0524(8) 0.0565(7) 0.0201(6) -0.0060(6) 0.0081(6)
I21 0.0518(6) 0.0529(8) 0.0652(8) 0.0164(6) 0.0001(6) 0.0172(6)
I22 0.0625(7) 0.0472(8) 0.0627(8) 0.0114(6) 0.0213(6) 0.0228(6)
I23 0.0515(6) 0.0417(7) 0.0670(8) 0.0097(6) 0.0110(6) 0.0073(5)
I24 0.0407(6) 0.0447(8) 0.07407(13) 0.0371(8) 0.0252(7) 0.0166(6)
I25 0.0409(6) 0.0472(7) 0.0552(7) 0.0064(6) 0.0075(5) 0.0194(5)
I26 0.0616(7) 0.0339(7) 0.0628(8) 0.0012(6) -0.0037(6) 0.0102(6)
I27 0.0870(17) 0.0683(11) 0.0660(9) 0.0318(8) 0.0073(11) 0.0028(11)
I28 0.0853(4) 0.0636(14) 0.0777(4) 0.032(2) -0.013(4) 0.0060(19)
I29 0.0434(6) 0.0502(8) 0.0779(8) 0.0192(7) 0.0099(6) 0.0121(6)
I30 0.0587(9) 0.0796(10) 0.0623(8) 0.0137(7) 0.0235(7) 0.0161(9)
I31 0.0655(8) 0.0646(9) 0.0756(9) -0.0156(7) 0.0242(7) -0.0005(7)
Pr1 0.0578(5) 0.0333(5) 0.0348(5) -0.0014(4) 0.0071(4) 0.0097(4)
Pr2 0.0428(5) 0.0400(6) 0.0340(5) 0.0077(4) 0.0132(4) 0.0121(4)
Pr3 0.0533(4) 0.0351(5) 0.0483(5) 0.0125(4) 0.0087(4) 0.0113(4)
O1 0.070(8) 0.058(9) 0.037(7) 0.000(6) 0.007(6) 0.024(7)
O2 0.049(7) 0.070(10) 0.062(8) 0.001(7) -0.004(6) 0.007(7)
O3 0.043(6) 0.036(7) 0.058(7) -0.006(6) 0.022(6) 0.003(5)
O4 0.048(6) 0.035(7) 0.030(6) 0.003(5) -0.001(5) 0.003(5)
O5 0.077(8) 0.080(10) 0.047(7) 0.000(7) 0.010(7) 0.039(8)
O6 0.050(6) 0.045(7) 0.056(7) -0.014(6) -0.003(6) 0.013(6)
O7 0.070(8) 0.052(8) 0.068(8) 0.031(7) 0.013(6) 0.020(7)
O8 0.079(9) 0.063(9) 0.057(8) 0.009(7) 0.022(7) 0.020(8)
O9 0.073(10) 0.056(8) 0.068(14) 0.021(9) 0.012(11) 0.008(8)
O10 0.055(7) 0.052(8) 0.059(7) 0.017(6) 0.019(6) 0.011(6)
O11 0.057(7) 0.046(8) 0.042(7) -0.006(6) 0.011(6) 0.004(6)
O12 0.072(8) 0.056(8) 0.043(7) -0.003(6) 0.010(6) 0.039(7)
O13 0.063(7) 0.081(10) 0.048(7) 0.024(7) 0.004(6) 0.022(7)
O14 0.068(15) 0.051(11) 0.073(17) 0.029(11) 0.016(14) 0.019(11)
O15 0.072(13) 0.079(14) 0.089(11) 0.046(10) 0.018(10) 0.012(12)
O16 0.069(8) 0.093(11) 0.056(8) -0.013(8) 0.010(7) -0.001(8)
O17 0.086(14) 0.068(10) 0.091(11) 0.028(9) 0.010(10) 0.011(10)
O18 0.065(8) 0.113(13) 0.054(8) 0.017(8) 0.004(7) -0.008(8)
O19 0.031(6) 0.096(11) 0.062(8) 0.038(8) 0.004(6) 0.012(6)
O20 0.073(8) 0.054(9) 0.065(8) 0.032(7) 0.002(7) 0.003(7)
O21 0.082(10) 0.085(11) 0.101(11) 0.031(9) 0.046(9) 0.059(9)
O22 0.073(6) 0.042(7) 0.074(8) 0.020(6) -0.005(6) -0.001(5)
O23 0.042(6) 0.051(8) 0.096(10) 0.027(7) -0.006(6) 0.011(6)
O24 0.099(11) 0.059(10) 0.071(13) 0.019(10) -0.006(10) 0.011(9)
O25 0.082(9) 0.063(10) 0.066(12) -0.012(9) 0.016(9) 0.012(8)
O26 0.066(8) 0.095(11) 0.054(8) 0.027(8) 0.028(7) 0.012(7)
N1 0.064(9) 0.081(13) 0.037(8) 0.018(9) -0.002(7) 0.007(9)
N2 0.058(8) 0.097(11) 0.055(8) -0.021(8) -0.009(6) 0.025(8)
N3 0.050(8) 0.034(8) 0.025(7) -0.011(6) -0.004(6) 0.017(7)
N4 0.044(8) 0.031(8) 0.058(9) 0.006(7) 0.007(7) 0.013(7)
N5 0.048(8) 0.039(9) 0.068(10) -0.017(8) 0.001(7) 0.016(7)
N6 0.087(11) 0.089(14) 0.050(10) -0.011(10) -0.009(9) 0.035(11)
N7 0.079(10) 0.083(12) 0.087(11) 0.054(10) 0.014(9) 0.013(10)
N8 0.086(11) 0.084(16) 0.062(10) 0.016(12) 0.004(10) 0.011(11)
N9 0.073(10) 0.056(8) 0.068(14) 0.021(9) 0.012(11) 0.008(8)
N10 0.066(10) 0.070(12) 0.076(11) 0.051(10) 0.031(9) 0.029(9)
N11 0.038(7) 0.029(8) 0.069(10) 0.017(7) 0.003(7) -0.002(6)
N12 0.047(8) 0.073(11) 0.035(8) 0.012(8) 0.012(7) 0.030(8)
N13 0.062(11) 0.074(12) 0.078(10) 0.031(9) 0.004(9) 0.017(10)
N14 0.087(15) 0.073(2) 0.065(2) 0.020(19) 0.010(15) 0.019(15)
N15 0.058(9) 0.077(12) 0.077(11) 0.048(10) 0.016(8) 0.034(9)
N16 0.073(14) 0.075(2) 0.074(13) -0.018(14) 0.016(12) 0.013(14)
N17 0.081(11) 0.058(11) 0.076(12) 0.018(10) 0.030(9) 0.008(9)
N18 0.079(9) 0.066(11) 0.079(8) 0.033(9) 0.005(7) 0.016(8)
N19 0.060(9) 0.053(10) 0.037(8) 0.001(8) 0.005(7) 0.016(8)
N20 0.061(9) 0.047(10) 0.063(10) 0.020(9) -0.008(8) 0.005(8)
N21 0.047(8) 0.033(9) 0.092(12) -0.011(8) 0.024(8) 0.009(7)
N22 0.041(7) 0.021(7) 0.044(8) 0.001(6) 0.001(6) 0.009(6)
N23 0.057(9) 0.075(12) 0.069(10) 0.033(9) 0.002(8) 0.017(9)
N24 0.066(3) 0.030(11) 0.057(12) 0.005(9) 0.032(14) -0.017(14)
N25 0.053(9) 0.053(10) 0.035(8) 0.010(7) 0.015(7) 0.013(8)
N26 0.055(9) 0.068(15) 0.055(10) 0.042(10) 0.016(8) 0.0153(10)
C1 0.070(12) 0.075(16) 0.051(12) 0.005(11) -0.001(10) 0.012(12)
C2 0.068(13) 0.062(2) 0.079(16) 0.022(15) -0.013(12) -0.013(14)
C3 0.095(15) 0.066(15) 0.100(17) 0.046(14) 0.022(13) 0.013(13)
C4 0.041(10) 0.058(14) 0.085(15) -0.007(12) 0.018(11) 0.013(10)
C5 0.059(12) 0.082(2) 0.086(16) -0.029(14) 0.021(12) 0.027(13)
C6 0.058(8) 0.097(11) 0.055(8) -0.021(8) -0.009(6) 0.025(8)
C7 0.050(10) 0.025(9) 0.039(10) 0.004(8) -0.009(8) 0.001(8)
C8 0.070(11) 0.035(11) 0.061(12) -0.009(9) 0.020(10) 0.021(9)
C9 0.042(9) 0.085(14) 0.039(9) 0.012(10) 0.023(8) 0.023(9)
C10 0.050(10) 0.079(9) 0.044(10) -0.005(8) 0.004(8) 0.007(8)
C11 0.104(16) 0.064(11) 0.072(19) 0.041(13) -0.022(14) -0.013(11)
C12 0.047(10) 0.048(13) 0.105(16) 0.017(12) -0.024(10) 0.010(9)
C13 0.051(10) 0.045(12) 0.048(11) -0.001(10) 0.003(9) 0.006(9)
C14 0.095(15) 0.050(14) 0.106(17) -0.013(12) 0.034(13) 0.032(12)
C15 0.089(17) 0.074(13) 0.088(15) 0.014(12) 0.024(14) 0.034(13)
C16 0.083(19) 0.080(13) 0.046(9) -0.019(9) 0.003(10) 0.021(13)
C17 0.073(19) 0.074(13) 0.056(9) -0.009(9) 0.003(10) 0.011(13)
C18 0.094(19) 0.076(13) 0.046(9) -0.019(9) 0.003(10) 0.015(13)
C19 0.081(11) 0.075(11) 0.083(10) 0.022(9) 0.010(9) 0.014(10)
C20 0.091(11) 0.075(11) 0.083(10) 0.020(9) 0.010(9) 0.014(10)
C21 0.071(19) 0.082(2) 0.073(2) 0.011(18) 0.011(16) 0.010(17)
C22 0.051(11) 0.042(11) 0.068(13) 0.009(10) 0.000(10) 0.032(9)
C23 0.086(11) 0.086(18) 0.093(13) 0.013(13) 0.017(10) 0.011(12)
C24 0.086(11) 0.076(18) 0.093(13) 0.013(13) 0.016(10) 0.011(12)
C25A 0.093(10) 0.056(8) 0.078(14) 0.011(9) 0.012(11) 0.008(8)
C25B 0.084(10) 0.056(8) 0.068(14) 0.021(9) 0.011(11) 0.008(8)
C26A 0.073(10) 0.056(8) 0.088(14) 0.018(9) 0.012(11) 0.008(8)
C26B 0.087(10) 0.056(8) 0.088(14) 0.021(9) 0.015(11) 0.008(8)
C27A 0.077(10) 0.056(8) 0.077(14) 0.025(9) 0.017(11) 0.008(8)
C27B 0.069(10) 0.056(8) 0.08(14) 0.021(9) 0.012(11) 0.008(8)
C28 0.057(11) 0.049(12) 0.065(12) 0.023(10) 0.014(10) 0.025(10)
C29 0.080(14) 0.074(2) 0.063(15) 0.015(15) 0.016(12) 0.016(15)
C30 0.058(13) 0.085(3) 0.067(19) 0.01(19) 0.018(13) 0.014(15)
C31 0.069(8) 0.051(12) 0.046(10) 0.006(9) 0.000(8) 0.005(8)
C32 0.068(13) 0.081(17) 0.084(17) 0.048(15) -0.011(12) -0.024(12)
C33 0.073(12) 0.044(12) 0.070(13) 0.014(10) -0.005(11) 0.004(10)
C34 0.036(9) 0.064(13) 0.043(10) 0.010(10) 0.013(8) 0.021(9)
C35 0.087(15) 0.086(19) 0.052(13) 0.010(13) 0.023(12) 0.010(14)
C36 0.078(13) 0.076(2) 0.063(12) 0.013(15) 0.015(11) 0.016(15)
C37 0.063(11) 0.056(13) 0.038(10) 0.015(10) -0.001(9) 0.011(10)
C38 0.081(14) 0.081(17) 0.082(15) 0.010(13) 0.028(12) 0.011(13)
C39 0.082(3) 0.11(2) 0.056(14) 0.022(15) 0.017(16) 0.011(2)
C40 0.079(3) 0.07(2) 0.11(2) 0.007(19) 0.07(2) 0.02(2)
C41 0.072(11) 0.066(12) 0.078(10) 0.031(9) 0.004(9) 0.007(10)
C42A 0.082(11) 0.076(12) 0.078(10) 0.031(9) 0.004(9) 0.007(10)
C42B 0.084(11) 0.086(12) 0.078(10) 0.031(9) 0.004(9) 0.007(10)
C43 0.092(11) 0.088(13) 0.089(13) 0.028(11) 0.024(10) 0.006(10)
C44 0.092(11) 0.088(13) 0.077(13) 0.028(11) 0.014(10) 0.016(10)
C45 0.095(16) 0.084(2) 0.074(15) 0.022(16) 0.021(14) 0.018(16)
C46 0.071(2) 0.078(2) 0.071(14) -0.016(14) 0.016(15) -0.020(18)
C47 0.071(2) 0.074(2) 0.081(14) -0.026(14) 0.016(15) -0.020(18)
C48A 0.085(2) 0.089(2) 0.071(14) -0.021(14) 0.016(15) -0.020(18)
C48B 0.078(2) 0.078(2) 0.091(14) -0.011(14) 0.016(15) -0.020(18)
C49 0.040(10) 0.093(19) 0.080(15) 0.015(14) 0.002(10) 0.024(12)
C50 0.079(2) 0.087(15) 0.068(2) -0.005(15) 0.006(19) 0.011(15)
C51 0.077(2) 0.087(15) 0.069(2) -0.005(15) 0.006(19) 0.011(15)
C52 0.087(9) 0.066(11) 0.079(8) 0.013(9) 0.005(7) 0.006(8)
C53 0.069(9) 0.086(11) 0.079(8) 0.013(9) 0.005(7) 0.006(8)
C54 0.065(9) 0.076(11) 0.079(8) 0.003(9) 0.005(7) 0.016(8)
C55 0.065(13) 0.061(14) 0.063(14) 0.006(12) 0.012(11) 0.014(11)
C56 0.081(18) 0.071(2) 0.075(15) 0.002(15) -0.030(13) 0.014(16)
C57 0.079(15) 0.077(19) 0.18(3) -0.014(18) 0.026(17) 0.013(14)
C58 0.063(12) 0.066(15) 0.045(11) 0.005(11) 0.005(9) 0.020(11)
C59 0.068(13) 0.087(17) 0.076(15) 0.021(13) 0.001(12) 0.000(12)
C60 0.083(15) 0.050(14) 0.097(16) 0.039(13) 0.007(13) 0.019(12)
C61 0.078(12) 0.040(11) 0.070(2) 0.033(13) 0.014(15) 0.002(10)
C62A 0.078(12) 0.040(11) 0.068(2) 0.033(13) 0.014(15) 0.012(10)
C62B 0.078(12) 0.040(11) 0.084(2) 0.033(13) 0.014(15) 0.012(10)
C63 0.064(13) 0.049(14) 0.089(3) -0.015(16) 0.040(16) 0.008(11)
C64 0.044(10) 0.030(10) 0.067(12) 0.018(9) 0.010(9) 0.022(8)
C65 0.049(10) 0.062(13) 0.047(10) 0.016(10) 0.002(8) 0.009(9)
C66 0.040(9) 0.038(10) 0.065(11) 0.003(9) 0.007(8) 0.014(8)
C67 0.087(12) 0.061(13) 0.086(11) 0.009(10) 0.003(10) 0.013(11)
C68 0.072(12) 0.091(13) 0.086(11) 0.019(10) 0.013(10) 0.013(11)
C69 0.074(17) 0.072(2) 0.089(16) 0.010(16) 0.020(14) 0.017(17)
C70 0.064(16) 0.084(14) 0.076(14) 0.018(12) 0.002(12) -0.001(13)
C71 0.084(16) 0.084(14) 0.068(14) 0.018(12) 0.002(12) -0.001(13)
C72A 0.074(16) 0.094(14) 0.056(14) 0.018(12) 0.002(12) -0.001(13)
C72B 0.077(16) 0.084(14) 0.086(14) 0.018(12) 0.002(12) -0.001(13)
C73 0.067(13) 0.067(14) 0.085(14) 0.018(12) 0.050(12) 0.028(11)
C74 0.079(13) 0.088(16) 0.044(11) -0.011(11) 0.019(10) 0.020(12)
C75 0.051(12) 0.082(2) 0.072(2) -0.010(17) 0.000(13) 0.037(14)
C76 0.084(11) 0.074(16) 0.059(10) 0.036(11) 0.029(9) 0.015(11)
C77 0.077(14) 0.075(2) 0.061(13) 0.013(15) 0.016(11) 0.011(14)
C78 0.084(11) 0.074(16) 0.059(10) 0.016(11) 0.019(9) 0.005(11)

loop_
_atom_type_symbol
_atom_type_description
_atom_type_scat_dispersion_real
_atom_type_scat_dispersion_imag
_atom_type_scat_source
C C 0.0033 0.0016 'International Tables Vol C Tables 4.2.6.8 and 6.1.1.4'
H H 0.0000 0.0000 'International Tables Vol C Tables 4.2.6.8 and 6.1.1.4'
N N 0.0061 0.0033 'International Tables Vol C Tables 4.2.6.8 and 6.1.1.4'
I I -0.4742 1.8119 'International Tables Vol C Tables 4.2.6.8 and 6.1.1.4'
O O 0.0106 0.0060 'International Tables Vol C Tables 4.2.6.8 and 6.1.1.4'
Pr Pr -0.2180 2.8214 'International Tables Vol C Tables 4.2.6.8 and 6.1.1.4'
Pb Pb -3.3944 10.1111 'International Tables Vol C Tables 4.2.6.8 and 6.1.1.4'

loop_
_geom_angle_atom_site_label_1
_geom_angle_atom_site_label_2
_geom_angle_atom_site_label_3
_geom_angle
_geom_angle_site_symmetry_1
_geom_angle_site_symmetry_3
I2 Pb1 I2 180.00(4) 2_656 .
I2 Pb1 I1 90.22(4) 2_656 2_656
I2 Pb1 I1 89.78(4) . 2_656
I2 Pb1 I1 89.78(4) 2_656 .
I2 Pb1 I1 90.22(4) . .
I1 Pb1 I1 180.00(3) 2_656 .
I2 Pb1 I3 83.69(4) 2_656 2_656
I2 Pb1 I3 96.31(4) . 2_656
I1 Pb1 I3 85.90(4) 2_656 2_656
I1 Pb1 I3 94.10(4) . 2_656
I2 Pb1 I3 96.31(4) 2_656 .
I2 Pb1 I3 83.69(4) . .
I1 Pb1 I3 94.10(4) 2_656 .
I1 Pb1 I3 85.90(4) . .
I3 Pb1 I3 180.00(3) 2_656 .
I1 Pb2 I3 89.25(4) . .
I1 Pb2 I4 93.34(4) . .
I3 Pb2 I4 86.54(5) . .
I1 Pb2 I5 178.94(3) . .
I3 Pb2 I5 89.94(4) . .
I4 Pb2 I5 87.30(4) . .
I1 Pb2 I2 91.19(5) . .
I3 Pb2 I2 85.32(5) . .
I4 Pb2 I2 170.62(4) . .
I5 Pb2 I2 88.05(4) . .
I1 Pb2 I8 97.93(4) . .
I3 Pb2 I8 167.00(4) . .
I4 Pb2 I8 82.26(4) . .
I5 Pb2 I8 83.00(4) . .
I2 Pb2 I8 105.25(5) . .
I7 Pb3 I6 102.50(5) . .
I7 Pb3 I9 93.30(5) . .
I6 Pb3 I9 100.99(4) . .
I7 Pb3 I5 170.77(4) . .
I6 Pb3 I5 86.41(4) . .
I9 Pb3 I5 82.50(4) . .
I7 Pb3 I4 91.01(5) . .
I6 Pb3 I4 165.52(5) . .
I9 Pb3 I4 83.16(4) . .
I5 Pb3 I4 80.35(3) . .
I7 Pb3 I3 101.55(5) . .
I6 Pb3 I3 96.18(5) . .
I9 Pb3 I3 154.28(3) . .
I5 Pb3 I3 79.60(5) . .
I4 Pb3 I3 75.77(4) . .
I10 Pb4 I11 87.08(4) . .
I10 Pb4 I5 86.53(4) . .
I11 Pb4 I5 166.64(4) . .
I10 Pb4 I8 89.82(4) . .
I11 Pb4 I8 85.02(4) . .
I5 Pb4 I8 83.24(4) . .
I10 Pb4 I4 168.66(4) . .
I11 Pb4 I4 99.04(4) . .
I5 Pb4 I4 85.46(3) . .
I8 Pb4 I4 81.28(4) . .
I10 Pb4 I9 103.30(4) . .
I11 Pb4 I9 109.96(4) . .
I5 Pb4 I9 82.95(4) . .
I8 Pb4 I9 160.29(3) . .
I4 Pb4 I9 83.66(4) . .
I13 Pb5 I14 90.85(4) . .
I13 Pb5 I12 88.43(4) . .
I14 Pb5 I12 87.14(4) . .
I13 Pb5 I8 85.18(4) . .
I14 Pb5 I8 174.95(3) . .
I12 Pb5 I8 95.85(4) . .
I13 Pb5 I11 95.56(4) . .
I14 Pb5 I11 94.02(4) . .
I12 Pb5 I11 175.82(3) . .
I8 Pb5 I11 83.29(4) . .
I13 Pb5 I10 171.45(3) . .
I14 Pb5 I10 97.44(4) . .
I12 Pb5 I10 94.07(4) . .
I8 Pb5 I10 86.43(3) . .
I11 Pb5 I10 81.81(4) . .
I17 Pb6 I16 98.04(4) . .
I17 Pb6 I12 99.41(5) . .
I16 Pb6 I12 91.52(4) . .
I17 Pb6 I13 96.72(4) . .
I16 Pb6 I13 165.15(4) . .
I12 Pb6 I13 84.44(3) . .
I17 Pb6 I15 95.36(4) . .
I16 Pb6 I15 83.19(3) . .
I12 Pb6 I15 164.88(4) . .
I13 Pb6 I15 97.07(4) . .
I16 Pb7 I15 85.67(4) . .
I16 Pb7 I18 95.99(5) . .
I15 Pb7 I18 90.17(4) . .
I16 Pb7 I19 92.67(4) . .
I15 Pb7 I19 175.47(3) . .
I18 Pb7 I19 85.81(4) . .
I16 Pb7 I20 177.28(3) . .
I15 Pb7 I20 95.29(4) . .
I18 Pb7 I20 86.56(4) . .
I19 Pb7 I20 86.55(4) . .
I16 Pb7 I14 87.22(4) . .
I15 Pb7 I14 91.04(4) . .
I18 Pb7 I14 176.65(4) . .
I19 Pb7 I14 93.08(4) . .
I20 Pb7 I14 90.22(4) . .
I18 Pb8 I20 88.27(4) . .
I18 Pb8 I19 87.11(4) . .
I20 Pb8 I19 88.53(4) . .
I18 Pb8 I21 96.24(4) . .
I20 Pb8 I21 175.44(4) . .
I19 Pb8 I21 90.99(4) . .
I18 Pb8 I22 92.03(4) . .
I20 Pb8 I22 91.36(4) . .
I19 Pb8 I22 179.13(4) . .
I21 Pb8 I22 89.18(4) . .
I18 Pb8 I23 176.12(3) . .
I20 Pb8 I23 94.23(4) . .
I19 Pb8 I23 95.92(4) . .
I21 Pb8 I23 81.31(4) . .
I22 Pb8 I23 84.95(4) . .
I23 Pb9 I24 81.86(5) . .
I23 Pb9 I25 88.19(4) . .
I24 Pb9 I25 87.69(4) . .
I23 Pb9 I21 85.51(5) . .
I24 Pb9 I21 167.36(4) . .
I25 Pb9 I21 91.47(4) . .
I23 Pb9 I22 89.86(4) . .
I24 Pb9 I22 89.21(4) . .
I25 Pb9 I22 176.55(4) . .
I21 Pb9 I22 91.23(4) . .
I28 Pb10 I27 101.21(11) . .
I28 Pb10 I26 94.87(7) . .
I27 Pb10 I26 100.42(5) . .
I28 Pb10 I25 170.01(10) . .
I27 Pb10 I25 88.76(4) . .
I26 Pb10 I25 83.90(5) . .
I28 Pb10 I23 98.76(6) . .
I27 Pb10 I23 99.64(5) . .
I26 Pb10 I23 153.00(4) . .
I25 Pb10 I23 78.64(5) . .
I28 Pb10 I24 91.04(10) . .
I27 Pb10 I24 166.62(5) . .
I26 Pb10 I24 83.73(4) . .
I25 Pb10 I24 78.98(4) . .
I23 Pb10 I24 72.87(4) . .
I30 Pb11 I29 88.90(4) . .
I30 Pb11 I24 173.21(4) . .
I29 Pb11 I24 85.17(4) . .
I30 Pb11 I26 96.55(4) . .
I29 Pb11 I26 106.88(5) . .
I24 Pb11 I26 88.35(4) . .
I30 Pb11 I31 87.37(5) . 2_775
I29 Pb11 I31 84.93(5) . 2_775
I24 Pb11 I31 88.81(5) . 2_775
I26 Pb11 I31 167.57(4) . 2_775
I30 Pb11 I25 98.33(4) . .
I29 Pb11 I25 163.59(4) . .
I24 Pb11 I25 86.58(4) . .
I26 Pb11 I25 87.02(5) . .
I31 Pb11 I25 80.74(5) 2_775 .
I29 Pb12 I29 180.00(4) 2_775 .
I29 Pb12 I30 88.10(4) 2_775 2_775
I29 Pb12 I30 91.90(4) . 2_775
I29 Pb12 I30 91.90(4) 2_775 .
I29 Pb12 I30 88.10(4) . .
I30 Pb12 I30 180.000(1) 2_775 .
I29 Pb12 I31 95.83(5) 2_775 2_775
I29 Pb12 I31 84.17(5) . 2_775
I30 Pb12 I31 93.52(4) 2_775 2_775
I30 Pb12 I31 86.48(4) . 2_775
I29 Pb12 I31 84.17(5) 2_775 .
I29 Pb12 I31 95.83(5) . .
I30 Pb12 I31 86.48(4) 2_775 .
I30 Pb12 I31 93.52(4) . .
I31 Pb12 I31 180.00(4) 2_775 .
Pb2 I1 Pb1 74.28(4) . .
Pb1 I2 Pb2 73.78(4) . .
Pb2 I3 Pb1 73.32(4) . .
Pb2 I3 Pb3 77.72(4) . .
Pb1 I3 Pb3 150.78(4) . .
Pb2 I4 Pb4 79.15(4) . .
Pb2 I4 Pb3 80.15(4) . .
Pb4 I4 Pb3 78.06(3) . .
Pb2 I5 Pb4 80.15(3) . .
Pb2 I5 Pb3 81.18(4) . .
Pb4 I5 Pb3 80.14(4) . .
Pb5 I8 Pb4 76.18(3) . .
Pb5 I8 Pb2 152.36(4) . .
Pb4 I8 Pb2 77.86(3) . .
Pb3 I9 Pb4 82.22(4) . .
Pb4 I10 Pb5 77.14(3) . .
Pb4 I11 Pb5 76.53(3) . .
Pb5 I12 Pb6 77.71(3) . .
Pb5 I13 Pb6 77.94(3) . .
Pb5 I14 Pb7 146.75(4) . .
Pb7 I15 Pb6 77.45(3) . .
Pb7 I16 Pb6 78.77(3) . .
Pb8 I18 Pb7 75.89(4) . .
Pb8 I19 Pb7 73.88(3) . .
Pb8 I20 Pb7 73.80(4) . .
Pb9 I21 Pb8 74.98(4) . .
Pb9 I22 Pb8 74.08(3) . .
Pb9 I23 Pb8 74.77(4) . .
Pb9 I23 Pb10 82.96(4) . .
Pb8 I23 Pb10 157.71(4) . .
Pb9 I24 Pb11 81.23(4) . .
Pb9 I24 Pb10 81.55(4) . .
Pb11 I24 Pb10 76.61(4) . .
Pb9 I25 Pb11 80.25(4) . .
Pb9 I25 Pb10 81.94(4) . .
Pb11 I25 Pb10 76.24(4) . .
Pb10 I26 Pb11 80.20(4) . .
Pb11 I29 Pb12 75.72(3) . .
Pb11 I30 Pb12 75.76(3) . .
Pb11 I31 Pb12 73.91(4) 2_775 .
O2 Pr1 O5 79.3(4) . .
O2 Pr1 O7 139.0(4) . .
O5 Pr1 O7 134.4(4) . .
O2 Pr1 O3 90.7(4) . .
O5 Pr1 O3 135.7(4) . .
O7 Pr1 O3 78.5(4) . .
O2 Pr1 O8 77.0(4) . .
O5 Pr1 O8 78.8(4) . .
O7 Pr1 O8 86.8(4) . .
O3 Pr1 O8 140.9(4) . .
O2 Pr1 O4 138.6(4) . .
O5 Pr1 O4 82.6(4) . .
O7 Pr1 O4 77.6(3) . .
O3 Pr1 O4 77.0(3) . .
O8 Pr1 O4 134.9(4) . .
O2 Pr1 O9 70.2(5) . .
O5 Pr1 O9 140.5(5) . .
O7 Pr1 O9 69.0(5) . .
O3 Pr1 O9 70.4(5) . .
O8 Pr1 O9 70.5(5) . .
O4 Pr1 O9 136.9(5) . .
O2 Pr1 O6 133.8(4) . .
O5 Pr1 O6 66.4(4) . .
O7 Pr1 O6 68.1(4) . .
O3 Pr1 O6 135.4(3) . .
O8 Pr1 O6 67.1(4) . .
O4 Pr1 O6 67.8(3) . .
O9 Pr1 O6 119.9(5) . .
O2 Pr1 O1 69.0(4) . .
O5 Pr1 O1 66.9(4) . .
O7 Pr1 O1 138.0(3) . .
O3 Pr1 O1 69.2(4) . .
O8 Pr1 O1 135.1(4) . .
O4 Pr1 O1 69.6(3) . .
O9 Pr1 O1 120.8(5) . .
O6 Pr1 O1 119.2(4) . .
O17 Pr2 O15 133.1(5) . .
O17 Pr2 O11 86.2(4) . .
O15 Pr2 O11 75.3(5) . .
O17 Pr2 O12 138.5(4) . .
O15 Pr2 O12 79.0(4) . .
O11 Pr2 O12 77.2(4) . .
O17 Pr2 O18 81.7(6) . .
O15 Pr2 O18 137.0(5) . .
O11 Pr2 O18 141.2(4) . .
O12 Pr2 O18 88.0(4) . .
O17 Pr2 O10 79.2(4) . .
O15 Pr2 O10 85.7(4) . .
O11 Pr2 O10 137.0(4) . .
O12 Pr2 O10 136.8(4) . .
O18 Pr2 O10 76.4(4) . .
O17 Pr2 O13 69.2(4) . .
O15 Pr2 O13 137.4(4) . .
O11 Pr2 O13 70.5(4) . .
O12 Pr2 O13 69.4(4) . .
O18 Pr2 O13 70.8(4) . .
O10 Pr2 O13 136.9(4) . .
O17 Pr2 O16 65.7(5) . .
O15 Pr2 O16 67.4(5) . .
O11 Pr2 O16 67.9(4) . .
O12 Pr2 O16 136.1(4) . .
O18 Pr2 O16 135.9(4) . .
O10 Pr2 O16 69.2(4) . .
O13 Pr2 O16 119.1(4) . .
O17 Pr2 O14 139.7(5) . .
O15 Pr2 O14 70.0(6) . .
O11 Pr2 O14 134.0(4) . .
O12 Pr2 O14 67.4(4) . .
O18 Pr2 O14 67.2(6) . .
O10 Pr2 O14 69.4(4) . .
O13 Pr2 O14 119.3(5) . .
O16 Pr2 O14 121.5(5) . .
O25 Pr3 O19 99.2(5) . .
O25 Pr3 O21 140.2(5) . .
O19 Pr3 O21 90.8(5) . .
O25 Pr3 O26 146.6(5) . .
O19 Pr3 O26 77.7(4) . .
O21 Pr3 O26 73.2(4) . .
O25 Pr3 O23 87.0(5) . .
O19 Pr3 O23 143.1(4) . .
O21 Pr3 O23 107.5(5) . .
O26 Pr3 O23 77.5(4) . .
O25 Pr3 O24 73.3(5) . .
O19 Pr3 O24 74.6(4) . .
O21 Pr3 O24 146.1(5) . .
O26 Pr3 O24 73.9(5) . .
O23 Pr3 O24 72.5(4) . .
O25 Pr3 O22 81.5(4) . .
O19 Pr3 O22 143.4(4) . .
O21 Pr3 O22 68.5(4) . .
O26 Pr3 O22 120.8(4) . .
O23 Pr3 O22 73.4(3) . .
O24 Pr3 O22 138.1(4) . .
O25 Pr3 O20 73.4(5) . .
O19 Pr3 O20 71.4(4) . .
O21 Pr3 O20 73.6(5) . .
O26 Pr3 O20 133.7(4) . .
O23 Pr3 O20 143.9(4) . .
O24 Pr3 O20 127.0(5) . .
O22 Pr3 O20 73.9(4) . .
C1 O1 Pr1 124.1(11) . .
C4 O2 Pr1 148.8(12) . .
C7 O3 Pr1 133.6(10) . .
C10 O4 Pr1 124.4(9) . .
C13 O5 Pr1 133.0(11) . .
C16 O6 Pr1 133.9(16) . .
C19 O7 Pr1 144.7(14) . .
C22 O8 Pr1 134.2(11) . .
C25B O9 C25A 52(2) . .
C25B O9 Pr1 137(3) . .
C25A O9 Pr1 120(2) . .
C28 O10 Pr2 136.8(11) . .
C31 O11 Pr2 131.8(9) . .
C34 O12 Pr2 134.6(11) . .
C37 O13 Pr2 134.3(12) . .
C40 O14 Pr2 133.9(16) . .
C43 O15 Pr2 158.9(17) . .
C46 O16 Pr2 133.7(13) . .
C49 O17 Pr2 143.6(13) . .
C52 O18 Pr2 143.4(17) . .
C55 O19 Pr3 152.2(11) . .
C58 O20 Pr3 125.4(12) . .
C61 O21 Pr3 145.4(12) . .
C64 O22 Pr3 133.9(10) . .
C67 O23 Pr3 137.7(14) . .
C70 O24 Pr3 138.3(14) . .
C73 O25 Pr3 171.5(15) . .
C76 O26 Pr3 136.3(13) . .
C1 N1 C3 121.7(16) . .
C1 N1 C2 118.2(17) . .
C3 N1 C2 120.0(15) . .
C4 N2 C5 121.3(15) . .
C4 N2 C6 124.3(16) . .
C5 N2 C6 114.4(15) . .
C7 N3 C8 120.9(12) . .
C7 N3 C9 120.5(13) . .
C8 N3 C9 118.3(12) . .
C10 N4 C11 119.9(14) . .
C10 N4 C12 122.9(13) . .
C11 N4 C12 117.2(13) . .
C13 N5 C14 122.9(15) . .
C13 N5 C15 119.4(14) . .
C14 N5 C15 117.3(15) . .
C16 N6 C17 125(2) . .
C16 N6 C18 116.4(18) . .
C17 N6 C18 116.1(18) . .
C19 N7 C21 125.9(16) . .
C19 N7 C20 116.1(15) . .
C21 N7 C20 117.6(15) . .
C22 N8 C23 120.4(17) . .
C22 N8 C24 121.3(18) . .
C23 N8 C24 118.3(14) . .
C25A N9 C25B 47(2) . .
C25A N9 C27B 163(2) . .
C25B N9 C27B 117.7(17) . .
C25A N9 C26A 121.5(19) . .
C25B N9 C26A 156(4) . .
C27B N9 C26A 76(2) . .
C25A N9 C26B 80(2) . .
C25B N9 C26B 122.2(17) . .
C27B N9 C26B 117.1(15) . .
C26A N9 C26B 41(2) . .
C25A N9 C27A 113.6(17) . .
C25B N9 C27A 67(2) . .
C27B N9 C27A 55(2) . .
C26A N9 C27A 113.1(16) . .
C26B N9 C27A 140(3) . .
C28 N10 C30 121.7(18) . .
C28 N10 C29 120.6(15) . .
C30 N10 C29 117.5(14) . .
C31 N11 C33 123.2(13) . .
C31 N11 C32 121.7(15) . .
C33 N11 C32 114.9(13) . .
C34 N12 C35 121.5(14) . .
C34 N12 C36 121.4(17) . .
C35 N12 C36 117.0(15) . .
C37 N13 C38 121(2) . .
C37 N13 C39 121(2) . .
C38 N13 C39 118.2(17) . .
C40 N14 C41 113(2) . .
C40 N14 C42B 125.7(19) . .
C41 N14 C42B 118.4(17) . .
C40 N14 C42A 125.9(18) . .
C41 N14 C42A 114.6(17) . .
C42B N14 C42A 38.9(9) . .
C43 N15 C44 122.2(15) . .
C43 N15 C45 121.3(15) . .
C44 N15 C45 116.5(15) . .
C46 N16 C47 118.8(16) . .
C46 N16 C48B 126.1(16) . .
C47 N16 C48B 114.7(16) . .
C46 N16 C48A 122.8(17) . .
C47 N16 C48A 113.9(17) . .
C48B N16 C48A 27(6) . .
C49 N17 C51 120.2(16) . .
C49 N17 C50 122.4(17) . .
C51 N17 C50 116.9(19) . .
C52 N18 C53 126(2) . .
C52 N18 C54 119(2) . .
C53 N18 C54 115(2) . .
C55 N19 C56 123.0(17) . .
C55 N19 C57 120.1(17) . .
C56 N19 C57 116.7(17) . .
C58 N20 C59 118.9(15) . .
C58 N20 C60 122.7(16) . .
C59 N20 C60 118.2(15) . .
C61 N21 C62B 110(2) . .
C61 N21 C63 124.8(15) . .
C62B N21 C63 118(2) . .
C61 N21 C62A 122(2) . .
C62B N21 C62A 59(2) . .
C63 N21 C62A 105(2) . .
C64 N22 C65 120.1(13) . .
C64 N22 C66 121.0(12) . .
C65 N22 C66 118.8(12) . .
C67 N23 C69 120.7(17) . .
C67 N23 C68 121.9(16) . .
C69 N23 C68 117.4(15) . .
C70 N24 C71 121.3(14) . .
C70 N24 C72A 122.2(15) . .
C71 N24 C72A 116.2(14) . .
C70 N24 C72B 116.6(15) . .
C71 N24 C72B 111.7(15) . .
C72A N24 C72B 38.5(9) . .
C73 N25 C75 118.6(16) . .
C73 N25 C74 125.2(17) . .
C75 N25 C74 116.3(14) . .
C76 N26 C78 120.1(16) . .
C76 N26 C77 123.4(18) . .
C78 N26 C77 116.4(14) . .
O1 C1 N1 126.9(19) . .
O1 C1 H1 116.6 . .
N1 C1 H1 116.6 . .
N1 C2 H2A 109.5 . .
N1 C2 H2B 109.5 . .
H2A C2 H2B 109.5 . .
N1 C2 H2C 109.5 . .
H2A C2 H2C 109.5 . .
H2B C2 H2C 109.5 . .
N1 C3 H3A 109.5 . .
N1 C3 H3B 109.5 . .
H3A C3 H3B 109.5 . .
N1 C3 H3C 109.5 . .
H3A C3 H3C 109.5 . .
H3B C3 H3C 109.5 . .
O2 C4 N2 126.4(17) . .
O2 C4 H4 116.8 . .
N2 C4 H4 116.8 . .
N2 C5 H5A 109.5 . .
N2 C5 H5B 109.5 . .
H5A C5 H5B 109.5 . .
N2 C5 H5C 109.5 . .
H5A C5 H5C 109.5 . .
H5B C5 H5C 109.5 . .
N2 C6 H6A 109.5 . .
N2 C6 H6B 109.5 . .
H6A C6 H6B 109.5 . .
N2 C6 H6C 109.5 . .
H6A C6 H6C 109.5 . .
H6B C6 H6C 109.5 . .
O3 C7 N3 125.6(14) . .
O3 C7 H7 117.2 . .
N3 C7 H7 117.2 . .
N3 C8 H8A 109.5 . .
N3 C8 H8B 109.5 . .
H8A C8 H8B 109.5 . .
N3 C8 H8C 109.5 . .
H8A C8 H8C 109.5 . .
H8B C8 H8C 109.5 . .
N3 C9 H9A 109.5 . .
N3 C9 H9B 109.5 . .
H9A C9 H9B 109.5 . .
N3 C9 H9C 109.5 . .
H9A C9 H9C 109.5 . .
H9B C9 H9C 109.5 . .
O4 C10 N4 126.1(14) . .
O4 C10 H10 117.0 . .
N4 C10 H10 117.0 . .
N4 C11 H11A 109.5 . .
N4 C11 H11B 109.5 . .
H11A C11 H11B 109.5 . .
N4 C11 H11C 109.5 . .
H11A C11 H11C 109.5 . .
H11B C11 H11C 109.5 . .
N4 C12 H12A 109.5 . .
N4 C12 H12B 109.5 . .
H12A C12 H12B 109.5 . .
N4 C12 H12C 109.5 . .
H12A C12 H12C 109.5 . .
H12B C12 H12C 109.5 . .
O5 C13 N5 127.8(16) . .
O5 C13 H13 116.1 . .
N5 C13 H13 116.1 . .
N5 C14 H14A 109.5 . .
N5 C14 H14B 109.5 . .
H14A C14 H14B 109.5 . .
N5 C14 H14C 109.5 . .
H14A C14 H14C 109.5 . .
H14B C14 H14C 109.5 . .
N5 C15 H15A 109.5 . .
N5 C15 H15B 109.5 . .
H15A C15 H15B 109.5 . .
N5 C15 H15C 109.5 . .
H15A C15 H15C 109.5 . .
H15B C15 H15C 109.5 . .
O6 C16 N6 126(2) . .
O6 C16 H16 116.8 . .
N6 C16 H16 116.8 . .
N6 C17 H17A 109.5 . .
N6 C17 H17B 109.5 . .
H17A C17 H17B 109.5 . .
N6 C17 H17C 109.5 . .
H17A C17 H17C 109.5 . .
H17B C17 H17C 109.5 . .
N6 C18 H18A 109.5 . .
N6 C18 H18B 109.5 . .
H18A C18 H18B 109.5 . .
N6 C18 H18C 109.5 . .
H18A C18 H18C 109.5 . .
H18B C18 H18C 109.5 . .
O7 C19 N7 128.0(18) . .
O7 C19 H19 116.0 . .
N7 C19 H19 116.0 . .
N7 C20 H20A 109.5 . .
N7 C20 H20B 109.5 . .
H20A C20 H20B 109.5 . .
N7 C20 H20C 109.5 . .
H20A C20 H20C 109.5 . .
H20B C20 H20C 109.5 . .
N7 C21 H21A 109.5 . .
N7 C21 H21B 109.5 . .
H21A C21 H21B 109.5 . .
N7 C21 H21C 109.5 . .
H21A C21 H21C 109.5 . .
H21B C21 H21C 109.5 . .
O8 C22 N8 124.7(18) . .
O8 C22 H22 117.6 . .
N8 C22 H22 117.6 . .
N8 C23 H23A 109.5 . .
N8 C23 H23B 109.5 . .
H23A C23 H23B 109.5 . .
N8 C23 H23C 109.5 . .
H23A C23 H23C 109.5 . .
H23B C23 H23C 109.5 . .
N8 C24 H24A 109.5 . .
N8 C24 H24B 109.5 . .
H24A C24 H24B 109.5 . .
N8 C24 H24C 109.5 . .
H24A C24 H24C 109.5 . .
H24B C24 H24C 109.5 . .
C25B C25A O9 63.0(17) . .
C25B C25A N9 66.6(15) . .
O9 C25A N9 127(2) . .
C25B C25A C26B 115(3) . .
O9 C25A C26B 145(4) . .
N9 C25A C26B 52.9(13) . .
C25A C25B O9 65.2(17) . .
C25A C25B N9 66.2(16) . .
O9 C25B N9 129(3) . .
C25A C25B C27A 126(2) . .
O9 C25B C27A 152(5) . .
N9 C25B C27A 61.6(15) . .
C26B C26A N9 69.2(15) . .
C26B C26A C27B 121.1(19) . .
N9 C26A C27B 51.9(12) . .
C26A C26B N9 69.3(16) . .
C26A C26B C25A 116.3(19) . .
N9 C26B C25A 47.0(12) . .
C27B C27A N9 59.9(15) . .
C27B C27A C25B 107(3) . .
N9 C27A C25B 51.0(12) . .
C27A C27B N9 65.0(15) . .
C27A C27B C26A 103(3) . .
N9 C27B C26A 52.4(12) . .
O10 C28 N10 125.3(18) . .
O10 C28 H28 117.4 . .
N10 C28 H28 117.4 . .
N10 C29 H29A 109.5 . .
N10 C29 H29B 109.5 . .
H29A C29 H29B 109.5 . .
N10 C29 H29C 109.5 . .
H29A C29 H29C 109.5 . .
H29B C29 H29C 109.5 . .
N10 C30 H30A 109.5 . .
N10 C30 H30B 109.5 . .
H30A C30 H30B 109.5 . .
N10 C30 H30C 109.5 . .
H30A C30 H30C 109.5 . .
H30B C30 H30C 109.5 . .
O11 C31 N11 124.6(15) . .
O11 C31 H31 117.7 . .
N11 C31 H31 117.7 . .
N11 C32 H32A 109.5 . .
N11 C32 H32B 109.5 . .
H32A C32 H32B 109.5 . .
N11 C32 H32C 109.5 . .
H32A C32 H32C 109.5 . .
H32B C32 H32C 109.5 . .
N11 C33 H33A 109.5 . .
N11 C33 H33B 109.5 . .
H33A C33 H33B 109.5 . .
N11 C33 H33C 109.5 . .
H33A C33 H33C 109.5 . .
H33B C33 H33C 109.5 . .
O12 C34 N12 125.9(17) . .
O12 C34 H34 117.1 . .
N12 C34 H34 117.1 . .
N12 C35 H35A 109.5 . .
N12 C35 H35B 109.5 . .
H35A C35 H35B 109.5 . .
N12 C35 H35C 109.5 . .
H35A C35 H35C 109.5 . .
H35B C35 H35C 109.5 . .
N12 C36 H36A 109.5 . .
N12 C36 H36B 109.5 . .
H36A C36 H36B 109.5 . .
N12 C36 H36C 109.5 . .
H36A C36 H36C 109.5 . .
H36B C36 H36C 109.5 . .
O13 C37 N13 121.6(19) . .
O13 C37 H37 119.2 . .
N13 C37 H37 119.2 . .
N13 C38 H38A 109.5 . .
N13 C38 H38B 109.5 . .
H38A C38 H38B 109.5 . .
N13 C38 H38C 109.5 . .
H38A C38 H38C 109.5 . .
H38B C38 H38C 109.5 . .
N13 C39 H39A 109.5 . .
N13 C39 H39B 109.5 . .
H39A C39 H39B 109.5 . .
N13 C39 H39C 109.5 . .
H39A C39 H39C 109.5 . .
H39B C39 H39C 109.5 . .
O14 C40 N14 141(3) . .
O14 C40 H40 109.3 . .
N14 C40 H40 109.3 . .
N14 C41 H41A 109.5 . .
N14 C41 H41B 109.5 . .
H41A C41 H41B 109.5 . .
N14 C41 H41C 109.5 . .
H41A C41 H41C 109.5 . .
H41B C41 H41C 109.5 . .
C42B C42A N14 70.2(12) . .
C42A C42B N14 70.9(12) . .
O15 C43 N15 123.1(18) . .
O15 C43 H43 118.5 . .
N15 C43 H43 118.5 . .
N15 C44 H44A 109.5 . .
N15 C44 H44B 109.5 . .
H44A C44 H44B 109.5 . .
N15 C44 H44C 109.5 . .
H44A C44 H44C 109.5 . .
H44B C44 H44C 109.5 . .
N15 C45 H45A 109.5 . .
N15 C45 H45B 109.5 . .
H45A C45 H45B 109.5 . .
N15 C45 H45C 109.5 . .
H45A C45 H45C 109.5 . .
H45B C45 H45C 109.5 . .
O16 C46 N16 121.3(17) . .
O16 C46 H46 119.4 . .
N16 C46 H46 119.4 . .
N16 C47 H47A 109.5 . .
N16 C47 H47B 109.5 . .
H47A C47 H47B 109.5 . .
N16 C47 H47C 109.5 . .
H47A C47 H47C 109.5 . .
H47B C47 H47C 109.5 . .
C48B C48A N16 75(3) . .
C48A C48B N16 78(4) . .
O17 C49 N17 124.7(17) . .
O17 C49 H49 117.6 . .
N17 C49 H49 117.6 . .
N17 C50 H50A 109.5 . .
N17 C50 H50B 109.5 . .
H50A C50 H50B 109.5 . .
N17 C50 H50C 109.5 . .
H50A C50 H50C 109.5 . .
H50B C50 H50C 109.5 . .
N17 C51 H51A 109.5 . .
N17 C51 H51B 109.5 . .
H51A C51 H51B 109.5 . .
N17 C51 H51C 109.5 . .
H51A C51 H51C 109.5 . .
H51B C51 H51C 109.5 . .
O18 C52 N18 125(3) . .
O18 C52 H52 117.5 . .
N18 C52 H52 117.5 . .
N18 C53 H53A 109.5 . .
N18 C53 H53B 109.5 . .
H53A C53 H53B 109.5 . .
N18 C53 H53C 109.5 . .
H53A C53 H53C 109.5 . .
H53B C53 H53C 109.5 . .
N18 C54 H54A 109.5 . .
N18 C54 H54B 109.5 . .
H54A C54 H54B 109.5 . .
N18 C54 H54C 109.5 . .
H54A C54 H54C 109.5 . .
H54B C54 H54C 109.5 . .
O19 C55 N19 125.9(18) . .
O19 C55 H55 117.1 . .
N19 C55 H55 117.1 . .
N19 C56 H56A 109.5 . .
N19 C56 H56B 109.5 . .
H56A C56 H56B 109.5 . .
N19 C56 H56C 109.5 . .
H56A C56 H56C 109.5 . .
H56B C56 H56C 109.5 . .
N19 C57 H57A 109.5 . .
N19 C57 H57B 109.5 . .
H57A C57 H57B 109.5 . .
N19 C57 H57C 109.5 . .
H57A C57 H57C 109.5 . .
H57B C57 H57C 109.5 . .
O20 C58 N20 126.1(18) . .
O20 C58 H58 116.9 . .
N20 C58 H58 116.9 . .
N20 C59 H59A 109.5 . .
N20 C59 H59B 109.5 . .
H59A C59 H59B 109.5 . .
N20 C59 H59C 109.5 . .
H59A C59 H59C 109.5 . .
H59B C59 H59C 109.5 . .
N20 C60 H60A 109.5 . .
N20 C60 H60B 109.5 . .
H60A C60 H60B 109.5 . .
N20 C60 H60C 109.5 . .
H60A C60 H60C 109.5 . .
H60B C60 H60C 109.5 . .
O21 C61 N21 127.3(17) . .
O21 C61 H61 116.4 . .
N21 C61 H61 116.4 . .
C62B C62A N21 59.5(15) . .
N21 C62B C62A 61.3(15) . .
N21 C63 H63A 109.5 . .
N21 C63 H63B 109.5 . .
H63A C63 H63B 109.5 . .
N21 C63 H63C 109.5 . .
H63A C63 H63C 109.5 . .
H63B C63 H63C 109.5 . .
O22 C64 N22 124.1(14) . .
O22 C64 H64 117.9 . .
N22 C64 H64 117.9 . .
N22 C65 H65A 109.5 . .
N22 C65 H65B 109.5 . .
H65A C65 H65B 109.5 . .
N22 C65 H65C 109.5 . .
H65A C65 H65C 109.5 . .
H65B C65 H65C 109.5 . .
N22 C66 H66A 109.5 . .
N22 C66 H66B 109.5 . .
H66A C66 H66B 109.5 . .
N22 C66 H66C 109.5 . .
H66A C66 H66C 109.5 . .
H66B C66 H66C 109.5 . .
O23 C67 N23 122.7(19) . .
O23 C67 H67 118.6 . .
N23 C67 H67 118.6 . .
N23 C68 H68A 109.5 . .
N23 C68 H68B 109.5 . .
H68A C68 H68B 109.5 . .
N23 C68 H68C 109.5 . .
H68A C68 H68C 109.5 . .
H68B C68 H68C 109.5 . .
N23 C69 H69A 109.5 . .
N23 C69 H69B 109.5 . .
H69A C69 H69B 109.5 . .
N23 C69 H69C 109.5 . .
H69A C69 H69C 109.5 . .
H69B C69 H69C 109.5 . .
O24 C70 N24 129.5(19) . .
O24 C70 H70 115.3 . .
N24 C70 H70 115.2 . .
N24 C71 H71A 109.5 . .
N24 C71 H71B 109.5 . .
H71A C71 H71B 109.5 . .
N24 C71 H71C 109.5 . .
H71A C71 H71C 109.5 . .
H71B C71 H71C 109.5 . .
C72B C72A N24 73.6(12) . .
C72A C72B N24 67.9(12) . .
O25 C73 N25 129(2) . .
O25 C73 H73 115.3 . .
N25 C73 H73 115.3 . .
N25 C74 H74A 109.5 . .
N25 C74 H74B 109.5 . .
H74A C74 H74B 109.5 . .
N25 C74 H74C 109.5 . .
H74A C74 H74C 109.5 . .
H74B C74 H74C 109.5 . .
N25 C75 H75A 109.5 . .
N25 C75 H75B 109.5 . .
H75A C75 H75B 109.5 . .
N25 C75 H75C 109.5 . .
H75A C75 H75C 109.5 . .
H75B C75 H75C 109.5 . .
O26 C76 N26 124(2) . .
O26 C76 H76 117.9 . .
N26 C76 H76 117.9 . .
N26 C77 H77A 109.5 . .
N26 C77 H77B 109.5 . .
H77A C77 H77B 109.5 . .
N26 C77 H77C 109.5 . .
H77A C77 H77C 109.5 . .
H77B C77 H77C 109.5 . .
N26 C78 H78A 109.5 . .
N26 C78 H78B 109.5 . .
H78A C78 H78B 109.5 . .
N26 C78 H78C 109.5 . .
H78A C78 H78C 109.5 . .
H78B C78 H78C 109.5 . .

loop_
_geom_bond_atom_site_label_1
_geom_bond_atom_site_label_2
_geom_bond_distance
_geom_bond_site_symmetry_2
Pb1 I2 3.2063(14) 2_656
Pb1 I2 3.2063(14) .
Pb1 I1 3.2352(15) 2_656
Pb1 I1 3.2352(15) .
Pb1 I3 3.2933(19) 2_656
Pb1 I3 3.2933(19) .
Pb2 I1 3.1602(16) .
Pb2 I3 3.1723(13) .
Pb2 I4 3.1994(19) .
Pb2 I5 3.2060(14) .
Pb2 I2 3.2271(19) .
Pb2 I8 3.3072(13) .
Pb3 I7 3.025(2) .
Pb3 I6 3.0339(16) .
Pb3 I9 3.1642(15) .
Pb3 I5 3.3899(18) .
Pb3 I4 3.4627(15) .
Pb3 I3 3.6455(18) .
Pb4 I10 3.1301(14) .
Pb4 I11 3.1993(15) .
Pb4 I5 3.2207(15) .
Pb4 I8 3.2777(18) .
Pb4 I4 3.2945(14) .
Pb4 I9 3.3085(18) .
Pb5 I13 3.1384(15) .
Pb5 I14 3.1731(14) .
Pb5 I12 3.1776(19) .
Pb5 I8 3.2674(14) .
Pb5 I11 3.319(2) .
Pb5 I10 3.3405(16) .
Pb6 I17 2.9745(18) .
Pb6 I16 3.2057(14) .
Pb6 I12 3.2665(15) .
Pb6 I13 3.2880(15) .
Pb6 I15 3.2896(15) .
Pb7 I16 3.1683(18) .
Pb7 I15 3.1748(15) .
Pb7 I18 3.1757(13) .
Pb7 I19 3.2573(15) .
Pb7 I20 3.2713(19) .
Pb7 I14 3.2896(13) .
Pb8 I18 3.1459(19) .
Pb8 I20 3.2018(15) .
Pb8 I19 3.2101(15) .
Pb8 I21 3.2498(15) .
Pb8 I22 3.2961(15) .
Pb8 I23 3.343(2) .
Pb9 I23 3.1214(14) .
Pb9 I24 3.195(2) .
Pb9 I25 3.1979(15) .
Pb9 I21 3.2053(18) .
Pb9 I22 3.2252(15) .
Pb10 I28 2.955(2) .
Pb10 I27 3.0096(19) .
Pb10 I26 3.2157(16) .
Pb10 I25 3.4679(18) .
Pb10 I23 3.4724(18) .
Pb10 I24 3.4956(18) .
Pb11 I30 3.1841(16) .
Pb11 I29 3.1884(15) .
Pb11 I24 3.1983(15) .
Pb11 I26 3.2363(18) .
Pb11 I31 3.252(2) 2_775
Pb11 I25 3.2593(15) .
Pb12 I29 3.2085(16) 2_775
Pb12 I29 3.2085(16) .
Pb12 I30 3.2102(15) 2_775
Pb12 I30 3.2102(15) .
Pb12 I31 3.2784(17) 2_775
Pb12 I31 3.2784(17) .
I31 Pb11 3.252(2) 2_775
Pr1 O2 2.422(12) .
Pr1 O5 2.438(12) .
Pr1 O7 2.456(11) .
Pr1 O3 2.464(10) .
Pr1 O8 2.467(11) .
Pr1 O4 2.484(9) .
Pr1 O9 2.538(16) .
Pr1 O6 2.617(11) .
Pr1 O1 2.620(11) .
Pr2 O17 2.422(13) .
Pr2 O15 2.422(14) .
Pr2 O11 2.444(10) .
Pr2 O12 2.458(10) .
Pr2 O18 2.464(13) .
Pr2 O10 2.464(10) .
Pr2 O13 2.544(11) .
Pr2 O16 2.635(13) .
Pr2 O14 2.633(15) .
Pr3 O25 2.347(12) .
Pr3 O19 2.385(11) .
Pr3 O21 2.395(13) .
Pr3 O26 2.430(10) .
Pr3 O23 2.435(11) .
Pr3 O24 2.482(14) .
Pr3 O22 2.485(10) .
Pr3 O20 2.527(11) .
O1 C1 1.25(2) .
O2 C4 1.226(14) .
O3 C7 1.234(16) .
O4 C10 1.245(16) .
O5 C13 1.239(14) .
O6 C16 1.217(16) .
O7 C19 1.20(2) .
O8 C22 1.273(18) .
O9 C25B 1.220(18) .
O9 C25A 1.243(19) .
O10 C28 1.245(17) .
O11 C31 1.260(17) .
O12 C34 1.240(16) .
O13 C37 1.240(19) .
O14 C40 1.217(12) .
O15 C43 1.207(15) .
O16 C46 1.219(13) .
O17 C49 1.217(14) .
O18 C52 1.22(2) .
O19 C55 1.229(19) .
O20 C58 1.20(2) .
O21 C61 1.229(14) .
O22 C64 1.235(17) .
O23 C67 1.25(2) .
O24 C70 1.232(15) .
O25 C73 1.222(19) .
O26 C76 1.25(2) .
N1 C1 1.34(2) .
N1 C3 1.457(15) .
N1 C2 1.47(2) .
N2 C4 1.29(2) .
N2 C5 1.43(2) .
N2 C6 1.449(14) .
N3 C7 1.309(18) .
N3 C8 1.449(19) .
N3 C9 1.464(13) .
N4 C10 1.284(17) .
N4 C11 1.44(2) .
N4 C12 1.474(19) .
N5 C13 1.30(2) .
N5 C14 1.43(2) .
N5 C15 1.462(15) .
N6 C16 1.29(3) .
N6 C17 1.396(15) .
N6 C18 1.449(16) .
N7 C19 1.31(2) .
N7 C21 1.42(2) .
N7 C20 1.43(2) .
N8 C22 1.293(19) .
N8 C23 1.44(3) .
N8 C24 1.45(2) .
N9 C25A 1.343(17) .
N9 C25B 1.346(17) .
N9 C27B 1.455(16) .
N9 C26A 1.465(17) .
N9 C26B 1.464(16) .
N9 C27A 1.524(18) .
N10 C28 1.295(19) .
N10 C30 1.44(2) .
N10 C29 1.46(2) .
N11 C31 1.298(18) .
N11 C33 1.425(19) .
N11 C32 1.44(2) .
N12 C34 1.275(19) .
N12 C35 1.44(2) .
N12 C36 1.457(18) .
N13 C37 1.34(2) .
N13 C38 1.43(3) .
N13 C39 1.42(3) .
N14 C40 1.281(16) .
N14 C41 1.413(15) .
N14 C42B 1.443(16) .
N14 C42A 1.450(16) .
N15 C43 1.288(15) .
N15 C44 1.428(14) .
N15 C45 1.459(15) .
N16 C46 1.299(15) .
N16 C47 1.433(16) .
N16 C48B 1.446(15) .
N16 C48A 1.467(16) .
N17 C49 1.330(15) .
N17 C51 1.435(16) .
N17 C50 1.436(16) .
N18 C52 1.28(3) .
N18 C53 1.37(2) .
N18 C54 1.45(3) .
N19 C55 1.286(15) .
N19 C56 1.44(2) .
N19 C57 1.45(2) .
N20 C58 1.35(2) .
N20 C59 1.43(2) .
N20 C60 1.474(14) .
N21 C61 1.294(15) .
N21 C62B 1.437(18) .
N21 C63 1.440(15) .
N21 C62A 1.463(18) .
N22 C64 1.343(17) .
N22 C65 1.440(17) .
N22 C66 1.443(17) .
N23 C67 1.32(2) .
N23 C69 1.42(2) .
N23 C68 1.44(2) .
N24 C70 1.320(14) .
N24 C71 1.438(15) .
N24 C72A 1.445(16) .
N24 C72B 1.496(16) .
N25 C73 1.287(19) .
N25 C75 1.41(2) .
N25 C74 1.45(2) .
N26 C76 1.31(2) .
N26 C78 1.42(2) .
N26 C77 1.47(2) .
C1 H1 0.9400 .
C2 H2A 0.9700 .
C2 H2B 0.9700 .
C2 H2C 0.9700 .
C3 H3A 0.9700 .
C3 H3B 0.9700 .
C3 H3C 0.9700 .
C4 H4 0.9400 .
C5 H5A 0.9700 .
C5 H5B 0.9700 .
C5 H5C 0.9700 .
C6 H6A 0.9700 .
C6 H6B 0.9700 .
C6 H6C 0.9700 .
C7 H7 0.9400 .
C8 H8A 0.9700 .
C8 H8B 0.9700 .
C8 H8C 0.9700 .
C9 H9A 0.9700 .
C9 H9B 0.9700 .
C9 H9C 0.9700 .
C10 H10 0.9400 .
C11 H11A 0.9700 .
C11 H11B 0.9700 .
C11 H11C 0.9700 .
C12 H12A 0.9700 .
C12 H12B 0.9700 .
C12 H12C 0.9700 .
C13 H13 0.9400 .
C14 H14A 0.9700 .
C14 H14B 0.9700 .
C14 H14C 0.9700 .
C15 H15A 0.9700 .
C15 H15B 0.9700 .
C15 H15C 0.9700 .
C16 H16 0.9400 .
C17 H17A 0.9700 .
C17 H17B 0.9700 .
C17 H17C 0.9700 .
C18 H18A 0.9700 .
C18 H18B 0.9700 .
C18 H18C 0.9700 .
C19 H19 0.9400 .
C20 H20A 0.9700 .
C20 H20B 0.9700 .
C20 H20C 0.9700 .
C21 H21A 0.9700 .
C21 H21B 0.9700 .
C21 H21C 0.9700 .
C22 H22 0.9400 .
C23 H23A 0.9700 .
C23 H23B 0.9700 .
C23 H23C 0.9700 .
C24 H24A 0.9700 .
C24 H24B 0.9700 .
C24 H24C 0.9700 .
C25A C25B 1.08(5) .
C25A C26B 1.81(4) .
C25B C27A 1.60(5) .
C26A C26B 1.04(5) .
C26A C27B 1.79(4) .
C27A C27B 1.38(6) .
C28 H28 0.9400 .
C29 H29A 0.9700 .
C29 H29B 0.9700 .
C29 H29C 0.9700 .
C30 H30A 0.9700 .
C30 H30B 0.9700 .
C30 H30C 0.9700 .
C31 H31 0.9400 .
C32 H32A 0.9700 .
C32 H32B 0.9700 .
C32 H32C 0.9700 .
C33 H33A 0.9700 .
C33 H33B 0.9700 .
C33 H33C 0.9700 .
C34 H34 0.9400 .
C35 H35A 0.9700 .
C35 H35B 0.9700 .
C35 H35C 0.9700 .
C36 H36A 0.9700 .
C36 H36B 0.9700 .
C36 H36C 0.9700 .
C37 H37 0.9400 .
C38 H38A 0.9700 .
C38 H38B 0.9700 .
C38 H38C 0.9700 .
C39 H39A 0.9700 .
C39 H39B 0.9700 .
C39 H39C 0.9700 .
C40 H40 0.9400 .
C41 H41A 0.9700 .
C41 H41B 0.9700 .
C41 H41C 0.9700 .
C42A C42B 0.963(19) .
C43 H43 0.9400 .
C44 H44A 0.9700 .
C44 H44B 0.9700 .
C44 H44C 0.9700 .
C45 H45A 0.9700 .
C45 H45B 0.9700 .
C45 H45C 0.9700 .
C46 H46 0.9400 .
C47 H47A 0.9700 .
C47 H47B 0.9700 .
C47 H47C 0.9700 .
C48A C48B 0.69(15) .
C49 H49 0.9400 .
C50 H50A 0.9700 .
C50 H50B 0.9700 .
C50 H50C 0.9700 .
C51 H51A 0.9700 .
C51 H51B 0.9700 .
C51 H51C 0.9700 .
C52 H52 0.9400 .
C53 H53A 0.9700 .
C53 H53B 0.9700 .
C53 H53C 0.9700 .
C54 H54A 0.9700 .
C54 H54B 0.9700 .
C54 H54C 0.9700 .
C55 H55 0.9400 .
C56 H56A 0.9700 .
C56 H56B 0.9700 .
C56 H56C 0.9700 .
C57 H57A 0.9700 .
C57 H57B 0.9700 .
C57 H57C 0.9700 .
C58 H58 0.9400 .
C59 H59A 0.9700 .
C59 H59B 0.9700 .
C59 H59C 0.9700 .
C60 H60A 0.9700 .
C60 H60B 0.9700 .
C60 H60C 0.9700 .
C61 H61 0.9400 .
C62A C62B 1.43(6) .
C63 H63A 0.9700 .
C63 H63B 0.9700 .
C63 H63C 0.9700 .
C64 H64 0.9400 .
C65 H65A 0.9700 .
C65 H65B 0.9700 .
C65 H65C 0.9700 .
C66 H66A 0.9700 .
C66 H66B 0.9700 .
C66 H66C 0.9700 .
C67 H67 0.9400 .
C68 H68A 0.9700 .
C68 H68B 0.9700 .
C68 H68C 0.9700 .
C69 H69A 0.9700 .
C69 H69B 0.9700 .
C69 H69C 0.9700 .
C70 H70 0.9400 .
C71 H71A 0.9700 .
C71 H71B 0.9700 .
C71 H71C 0.9700 .
C72A C72B 0.970(19) .
C73 H73 0.9400 .
C74 H74A 0.9700 .
C74 H74B 0.9700 .
C74 H74C 0.9700 .
C75 H75A 0.9700 .
C75 H75B 0.9700 .
C75 H75C 0.9700 .
C76 H76 0.9400 .
C77 H77A 0.9700 .
C77 H77B 0.9700 .
C77 H77C 0.9700 .
C78 H78A 0.9700 .
C78 H78B 0.9700 .
C78 H78C 0.9700 .

loop_
_geom_torsion_atom_site_label_1
_geom_torsion_atom_site_label_2
_geom_torsion_atom_site_label_3
_geom_torsion_atom_site_label_4
_geom_torsion
_geom_torsion_site_symmetry_1
_geom_torsion_site_symmetry_4
I3 Pb2 I1 Pb1 45.12(4) . .
I4 Pb2 I1 Pb1 131.61(3) . .
I5 Pb2 I1 Pb1 5(2) . .
I2 Pb2 I1 Pb1 -40.18(3) . .
I8 Pb2 I1 Pb1 -145.76(4) . .
I2 Pb1 I1 Pb2 -139.52(4) 2_656 .
I2 Pb1 I1 Pb2 40.48(4) . .
I1 Pb1 I1 Pb2 9(100) 2_656 .
I3 Pb1 I1 Pb2 136.82(3) 2_656 .
I3 Pb1 I1 Pb2 -43.18(3) . .
I2 Pb1 I2 Pb2 105(100) 2_656 .
I1 Pb1 I2 Pb2 140.40(4) 2_656 .
I1 Pb1 I2 Pb2 -39.60(4) . .
I3 Pb1 I2 Pb2 -133.75(4) 2_656 .
I3 Pb1 I2 Pb2 46.25(4) . .
I1 Pb2 I2 Pb1 40.74(3) . .
I3 Pb2 I2 Pb1 -48.41(4) . .
I4 Pb2 I2 Pb1 -78.2(2) . .
I5 Pb2 I2 Pb1 -138.51(3) . .
I8 Pb2 I2 Pb1 139.29(3) . .
I1 Pb2 I3 Pb1 -44.38(3) . .
I4 Pb2 I3 Pb1 -137.78(4) . .
I5 Pb2 I3 Pb1 134.93(3) . .
I2 Pb2 I3 Pb1 46.88(4) . .
I8 Pb2 I3 Pb1 -168.21(15) . .
I1 Pb2 I3 Pb3 139.57(4) . .
I4 Pb2 I3 Pb3 46.18(4) . .
I5 Pb2 I3 Pb3 -41.12(3) . .
I2 Pb2 I3 Pb3 -129.17(4) . .
I8 Pb2 I3 Pb3 15.74(16) . .
I2 Pb1 I3 Pb2 132.56(3) 2_656 .
I2 Pb1 I3 Pb2 -47.44(3) . .
I1 Pb1 I3 Pb2 -136.77(3) 2_656 .
I1 Pb1 I3 Pb2 43.23(3) . .
I3 Pb1 I3 Pb2 -111(100) 2_656 .
I2 Pb1 I3 Pb3 140.48(8) 2_656 .
I2 Pb1 I3 Pb3 -39.52(8) . .
I1 Pb1 I3 Pb3 -128.84(8) 2_656 .
I1 Pb1 I3 Pb3 51.16(8) . .
I3 Pb1 I3 Pb3 -103(100) 2_656 .
I7 Pb3 I3 Pb2 -131.45(5) . .
I6 Pb3 I3 Pb2 124.41(5) . .
I9 Pb3 I3 Pb2 -7.41(9) . .
I5 Pb3 I3 Pb2 39.22(3) . .
I4 Pb3 I3 Pb2 -43.35(3) . .
I7 Pb3 I3 Pb1 -139.22(8) . .
I6 Pb3 I3 Pb1 116.64(8) . .
I9 Pb3 I3 Pb1 -15.18(14) . .
I5 Pb3 I3 Pb1 31.45(8) . .
I4 Pb3 I3 Pb1 -51.12(8) . .
I1 Pb2 I4 Pb4 142.47(3) . .
I3 Pb2 I4 Pb4 -128.48(4) . .
I5 Pb2 I4 Pb4 -38.38(3) . .
I2 Pb2 I4 Pb4 -98.8(2) . .
I8 Pb2 I4 Pb4 44.92(3) . .
I1 Pb2 I4 Pb3 -137.92(3) . .
I3 Pb2 I4 Pb3 -48.88(3) . .
I5 Pb2 I4 Pb3 41.23(3) . .
I2 Pb2 I4 Pb3 -19.1(2) . .
I8 Pb2 I4 Pb3 124.52(3) . .
I10 Pb4 I4 Pb2 -6.94(17) . .
I11 Pb4 I4 Pb2 -129.07(4) . .
I5 Pb4 I4 Pb2 38.26(3) . .
I8 Pb4 I4 Pb2 -45.58(4) . .
I9 Pb4 I4 Pb2 121.66(4) . .
I10 Pb4 I4 Pb3 -89.03(17) . .
I11 Pb4 I4 Pb3 148.84(4) . .
I5 Pb4 I4 Pb3 -43.83(4) . .
I8 Pb4 I4 Pb3 -127.67(4) . .
I9 Pb4 I4 Pb3 39.56(3) . .
I7 Pb3 I4 Pb2 144.11(4) . .
I6 Pb3 I4 Pb2 -15.00(15) . .
I9 Pb3 I4 Pb2 -122.68(4) . .
I5 Pb3 I4 Pb2 -39.16(3) . .
I3 Pb3 I4 Pb2 42.46(3) . .
I7 Pb3 I4 Pb4 -135.01(4) . .
I6 Pb3 I4 Pb4 65.87(15) . .
I9 Pb3 I4 Pb4 -41.81(4) . .
I5 Pb3 I4 Pb4 41.71(3) . .
I3 Pb3 I4 Pb4 123.33(4) . .
I1 Pb2 I5 Pb4 166(2) . .
I3 Pb2 I5 Pb4 125.81(4) . .
I4 Pb2 I5 Pb4 39.27(3) . .
I2 Pb2 I5 Pb4 -148.88(3) . .
I8 Pb2 I5 Pb4 -43.25(4) . .
I1 Pb2 I5 Pb3 85(2) . .
I3 Pb2 I5 Pb3 44.37(3) . .
I4 Pb2 I5 Pb3 -42.16(4) . .
I2 Pb2 I5 Pb3 129.69(4) . .
I8 Pb2 I5 Pb3 -124.69(4) . .
I10 Pb4 I5 Pb2 133.94(4) . .
I11 Pb4 I5 Pb2 72.36(16) . .
I8 Pb4 I5 Pb2 43.71(3) . .
I4 Pb4 I5 Pb2 -38.02(3) . .
I9 Pb4 I5 Pb2 -122.18(4) . .
I10 Pb4 I5 Pb3 -143.40(4) . .
I11 Pb4 I5 Pb3 155.01(15) . .
I8 Pb4 I5 Pb3 126.37(4) . .
I4 Pb4 I5 Pb3 44.63(3) . .
I9 Pb4 I5 Pb3 -39.53(3) . .
I7 Pb3 I5 Pb2 59.8(3) . .
I6 Pb3 I5 Pb2 -135.18(4) . .
I9 Pb3 I5 Pb2 123.23(3) . .
I4 Pb3 I5 Pb2 38.93(3) . .
I3 Pb3 I5 Pb2 -38.22(3) . .
I7 Pb3 I5 Pb4 -21.6(3) . .
I6 Pb3 I5 Pb4 143.36(4) . .
I9 Pb3 I5 Pb4 41.78(3) . .
I4 Pb3 I5 Pb4 -42.52(3) . .
I3 Pb3 I5 Pb4 -119.67(4) . .
I13 Pb5 I8 Pb4 139.94(3) . .
I14 Pb5 I8 Pb4 101.8(4) . .
I12 Pb5 I8 Pb4 -132.13(4) . .
I11 Pb5 I8 Pb4 43.75(4) . .
I10 Pb5 I8 Pb4 -38.41(3) . .
I13 Pb5 I8 Pb2 160.46(8) . .
I14 Pb5 I8 Pb2 122.3(4) . .
I12 Pb5 I8 Pb2 -111.61(9) . .
I11 Pb5 I8 Pb2 64.28(9) . .
I10 Pb5 I8 Pb2 -17.88(9) . .
I10 Pb4 I8 Pb5 41.43(3) . .
I11 Pb4 I8 Pb5 -45.66(3) . .
I5 Pb4 I8 Pb5 127.96(3) . .
I4 Pb4 I8 Pb5 -145.62(3) . .
I9 Pb4 I8 Pb5 173.76(9) . .
I10 Pb4 I8 Pb2 -128.99(3) . .
I11 Pb4 I8 Pb2 143.92(4) . .
I5 Pb4 I8 Pb2 -42.47(3) . .
I4 Pb4 I8 Pb2 43.96(3) . .
I9 Pb4 I8 Pb2 3.33(10) . .
I1 Pb2 I8 Pb5 -158.17(8) . .
I3 Pb2 I8 Pb5 -35.2(2) . .
I4 Pb2 I8 Pb5 -65.85(9) . .
I5 Pb2 I8 Pb5 22.35(8) . .
I2 Pb2 I8 Pb5 108.40(9) . .
I1 Pb2 I8 Pb4 -137.79(4) . .
I3 Pb2 I8 Pb4 -14.79(16) . .
I4 Pb2 I8 Pb4 -45.48(4) . .
I5 Pb2 I8 Pb4 42.73(3) . .
I2 Pb2 I8 Pb4 128.78(4) . .
I7 Pb3 I9 Pb4 131.58(5) . .
I6 Pb3 I9 Pb4 -125.00(5) . .
I5 Pb3 I9 Pb4 -40.16(3) . .
I4 Pb3 I9 Pb4 40.96(3) . .
I3 Pb3 I9 Pb4 6.00(9) . .
I10 Pb4 I9 Pb3 127.42(4) . .
I11 Pb4 I9 Pb3 -140.84(4) . .
I5 Pb4 I9 Pb3 42.69(3) . .
I8 Pb4 I9 Pb3 -3.14(10) . .
I4 Pb4 I9 Pb3 -43.49(3) . .
I11 Pb4 I10 Pb5 44.88(4) . .
I5 Pb4 I10 Pb5 -123.38(4) . .
I8 Pb4 I10 Pb5 -40.14(3) . .
I4 Pb4 I10 Pb5 -78.25(17) . .
I9 Pb4 I10 Pb5 154.71(3) . .
I13 Pb5 I10 Pb4 29.2(3) . .
I14 Pb5 I10 Pb4 -136.36(4) . .
I12 Pb5 I10 Pb4 136.01(4) . .
I8 Pb5 I10 Pb4 40.38(4) . .
I11 Pb5 I10 Pb4 -43.34(4) . .
I10 Pb4 I11 Pb5 -45.40(4) . .
I5 Pb4 I11 Pb5 16.13(17) . .
I8 Pb4 I11 Pb5 44.67(4) . .
I4 Pb4 I11 Pb5 125.01(4) . .
I9 Pb4 I11 Pb5 -148.50(3) . .
I13 Pb5 I11 Pb4 -129.49(4) . .
I14 Pb5 I11 Pb4 139.26(4) . .
I12 Pb5 I11 Pb4 33.3(5) . .
I8 Pb5 I11 Pb4 -45.03(3) . .
I10 Pb5 I11 Pb4 42.31(3) . .
I13 Pb5 I12 Pb6 -41.66(3) . .
I14 Pb5 I12 Pb6 49.27(3) . .
I8 Pb5 I12 Pb6 -126.65(4) . .
I11 Pb5 I12 Pb6 155.4(5) . .
I10 Pb5 I12 Pb6 146.53(3) . .
I17 Pb6 I12 Pb5 135.50(4) . .
I16 Pb6 I12 Pb5 -126.09(4) . .
I13 Pb6 I12 Pb5 39.58(3) . .
I15 Pb6 I12 Pb5 -56.95(13) . .
I14 Pb5 I13 Pb6 -45.83(4) . .
I12 Pb5 I13 Pb6 41.28(3) . .
I8 Pb5 I13 Pb6 137.29(4) . .
I11 Pb5 I13 Pb6 -139.95(4) . .
I10 Pb5 I13 Pb6 148.5(2) . .
I17 Pb6 I13 Pb5 -138.99(4) . .
I16 Pb6 I13 Pb5 34.64(13) . .
I12 Pb6 I13 Pb5 -40.14(4) . .
I15 Pb6 I13 Pb5 124.73(4) . .
I13 Pb5 I14 Pb7 41.35(8) . .
I12 Pb5 I14 Pb7 -47.04(8) . .
I8 Pb5 I14 Pb7 79.4(4) . .
I11 Pb5 I14 Pb7 136.98(7) . .
I10 Pb5 I14 Pb7 -140.77(7) . .
I16 Pb7 I14 Pb5 45.12(8) . .
I15 Pb7 I14 Pb5 -40.49(7) . .
I18 Pb7 I14 Pb5 -151.7(6) . .
I19 Pb7 I14 Pb5 137.65(7) . .
I20 Pb7 I14 Pb5 -135.79(7) . .
I16 Pb7 I15 Pb6 -42.55(3) . .
I18 Pb7 I15 Pb6 -138.55(4) . .
I19 Pb7 I15 Pb6 -111.2(4) . .
I20 Pb7 I15 Pb6 134.89(3) . .
I14 Pb7 I15 Pb6 44.58(4) . .
I17 Pb6 I15 Pb7 139.65(4) . .
I16 Pb6 I15 Pb7 42.16(4) . .
I12 Pb6 I15 Pb7 -28.02(13) . .
I13 Pb6 I15 Pb7 -122.88(4) . .
I15 Pb7 I16 Pb6 43.68(3) . .
I18 Pb7 I16 Pb6 133.40(4) . .
I19 Pb7 I16 Pb6 -140.54(3) . .
I20 Pb7 I16 Pb6 -67.1(7) . .
I14 Pb7 I16 Pb6 -47.58(3) . .
I17 Pb6 I16 Pb7 -136.50(4) . .
I12 Pb6 I16 Pb7 123.78(4) . .
I13 Pb6 I16 Pb7 49.89(13) . .
I15 Pb6 I16 Pb7 -42.01(3) . .
I20 Pb8 I18 Pb7 43.91(3) . .
I19 Pb8 I18 Pb7 -44.70(3) . .
I21 Pb8 I18 Pb7 -135.39(3) . .
I22 Pb8 I18 Pb7 135.22(3) . .
I23 Pb8 I18 Pb7 174.0(5) . .
I16 Pb7 I18 Pb8 136.22(4) . .
I15 Pb7 I18 Pb8 -138.12(3) . .
I19 Pb7 I18 Pb8 43.96(3) . .
I20 Pb7 I18 Pb8 -42.82(4) . .
I14 Pb7 I18 Pb8 -26.8(6) . .
I18 Pb8 I19 Pb7 43.81(3) . .
I20 Pb8 I19 Pb7 -44.53(4) . .
I21 Pb8 I19 Pb7 140.01(4) . .
I22 Pb8 I19 Pb7 38(2) . .
I23 Pb8 I19 Pb7 -138.63(3) . .
I16 Pb7 I19 Pb8 -139.19(3) . .
I15 Pb7 I19 Pb8 -70.8(4) . .
I18 Pb7 I19 Pb8 -43.38(4) . .
I20 Pb7 I19 Pb8 43.42(3) . .
I14 Pb7 I19 Pb8 133.45(4) . .
I18 Pb8 I20 Pb7 -42.84(4) . .
I19 Pb8 I20 Pb7 44.31(4) . .
I21 Pb8 I20 Pb7 128.4(4) . .
I22 Pb8 I20 Pb7 -134.83(4) . .
I23 Pb8 I20 Pb7 140.13(4) . .
I16 Pb7 I20 Pb8 -117.1(7) . .
I15 Pb7 I20 Pb8 132.27(3) . .
I18 Pb7 I20 Pb8 42.42(3) . .
I19 Pb7 I20 Pb8 -43.58(3) . .
I14 Pb7 I20 Pb8 -136.66(4) . .
I23 Pb9 I21 Pb8 -48.86(4) . .
I24 Pb9 I21 Pb8 -50.96(18) . .
I25 Pb9 I21 Pb8 -136.93(3) . .
I22 Pb9 I21 Pb8 40.90(3) . .
I18 Pb8 I21 Pb9 -131.79(4) . .
I20 Pb8 I21 Pb9 57.0(4) . .
I19 Pb8 I21 Pb9 141.01(4) . .
I22 Pb8 I21 Pb9 -39.84(4) . .
I23 Pb8 I21 Pb9 45.18(4) . .
I23 Pb9 I22 Pb8 45.09(4) . .
I24 Pb9 I22 Pb8 126.95(4) . .
I25 Pb9 I22 Pb8 100.8(6) . .
I21 Pb9 I22 Pb8 -40.42(3) . .
I18 Pb8 I22 Pb9 135.96(3) . .
I20 Pb8 I22 Pb9 -135.73(4) . .
I19 Pb8 I22 Pb9 141(2) . .
I21 Pb8 I22 Pb9 39.75(4) . .
I23 Pb8 I22 Pb9 -41.60(3) . .
I24 Pb9 I23 Pb8 -133.33(4) . .
I25 Pb9 I23 Pb8 138.75(3) . .
I21 Pb9 I23 Pb8 47.14(4) . .
I22 Pb9 I23 Pb8 -44.11(3) . .
I24 Pb9 I23 Pb10 47.62(4) . .
I25 Pb9 I23 Pb10 -40.31(3) . .
I21 Pb9 I23 Pb10 -131.92(4) . .
I22 Pb9 I23 Pb10 136.84(3) . .
I18 Pb8 I23 Pb9 4.2(5) . .
I20 Pb8 I23 Pb9 134.13(3) . .
I19 Pb8 I23 Pb9 -136.91(4) . .
I21 Pb8 I23 Pb9 -46.81(3) . .
I22 Pb8 I23 Pb9 43.13(3) . .
I18 Pb8 I23 Pb10 6.6(6) . .
I20 Pb8 I23 Pb10 136.61(10) . .
I19 Pb8 I23 Pb10 -134.44(10) . .
I21 Pb8 I23 Pb10 -44.33(10) . .
I22 Pb8 I23 Pb10 45.61(11) . .
I28 Pb10 I23 Pb9 -132.75(10) . .
I27 Pb10 I23 Pb9 124.21(5) . .
I26 Pb10 I23 Pb9 -13.29(9) . .
I25 Pb10 I23 Pb9 37.45(3) . .
I24 Pb10 I23 Pb9 -44.37(3) . .
I28 Pb10 I23 Pb8 -135.16(14) . .
I27 Pb10 I23 Pb8 121.80(11) . .
I26 Pb10 I23 Pb8 -15.70(16) . .
I25 Pb10 I23 Pb8 35.05(10) . .
I24 Pb10 I23 Pb8 -46.78(10) . .
I23 Pb9 I24 Pb11 -125.06(4) . .
I25 Pb9 I24 Pb11 -36.56(3) . .
I21 Pb9 I24 Pb11 -122.94(17) . .
I22 Pb9 I24 Pb11 144.97(4) . .
I23 Pb9 I24 Pb10 -47.41(3) . .
I25 Pb9 I24 Pb10 41.09(3) . .
I21 Pb9 I24 Pb10 -45.30(18) . .
I22 Pb9 I24 Pb10 -137.39(3) . .
I30 Pb11 I24 Pb9 -100.7(4) . .
I29 Pb11 I24 Pb9 -130.00(4) . .
I26 Pb11 I24 Pb9 122.91(5) . .
I31 Pb11 I24 Pb9 -44.99(4) 2_775 .
I25 Pb11 I24 Pb9 35.80(4) . .
I30 Pb11 I24 Pb10 175.9(4) . .
I29 Pb11 I24 Pb10 146.67(4) . .
I26 Pb11 I24 Pb10 39.58(3) . .
I31 Pb11 I24 Pb10 -128.32(4) 2_775 .
I25 Pb11 I24 Pb10 -47.53(4) . .
I28 Pb10 I24 Pb9 142.13(5) . .
I27 Pb10 I24 Pb9 -14.16(18) . .
I26 Pb10 I24 Pb9 -123.08(4) . .
I25 Pb10 I24 Pb9 -38.10(3) . .
I23 Pb10 I24 Pb9 43.28(4) . .
I28 Pb10 I24 Pb11 -134.94(6) . .
I27 Pb10 I24 Pb11 68.77(17) . .
I26 Pb10 I24 Pb11 -40.15(4) . .
I25 Pb10 I24 Pb11 44.84(4) . .
I23 Pb10 I24 Pb11 126.21(4) . .
I23 Pb9 I25 Pb11 117.81(4) . .
I24 Pb9 I25 Pb11 35.88(4) . .
I21 Pb9 I25 Pb11 -156.73(3) . .
I22 Pb9 I25 Pb11 62.1(6) . .
I23 Pb9 I25 Pb10 40.48(3) . .
I24 Pb9 I25 Pb10 -41.44(4) . .
I21 Pb9 I25 Pb10 125.94(4) . .
I22 Pb9 I25 Pb10 -15.3(6) . .
I30 Pb11 I25 Pb9 139.41(4) . .
I29 Pb11 I25 Pb9 24.04(13) . .
I24 Pb11 I25 Pb9 -35.88(4) . .
I26 Pb11 I25 Pb9 -124.40(4) . .
I31 Pb11 I25 Pb9 53.48(4) 2_775 .
I30 Pb11 I25 Pb10 -136.58(4) . .
I29 Pb11 I25 Pb10 108.06(13) . .
I24 Pb11 I25 Pb10 48.14(4) . .
I26 Pb11 I25 Pb10 -40.38(3) . .
I31 Pb11 I25 Pb10 137.49(4) 2_775 .
I28 Pb10 I25 Pb9 39.3(3) . .
I27 Pb10 I25 Pb9 -136.60(4) . .
I26 Pb10 I25 Pb9 122.78(4) . .
I23 Pb10 I25 Pb9 -36.51(3) . .
I24 Pb10 I25 Pb9 38.01(3) . .
I28 Pb10 I25 Pb11 -42.6(3) . .
I27 Pb10 I25 Pb11 141.52(4) . .
I26 Pb10 I25 Pb11 40.91(4) . .
I23 Pb10 I25 Pb11 -118.38(4) . .
I24 Pb10 I25 Pb11 -43.87(3) . .
I28 Pb10 I26 Pb11 129.49(10) . .
I27 Pb10 I26 Pb11 -128.15(5) . .
I25 Pb10 I26 Pb11 -40.55(3) . .
I23 Pb10 I26 Pb11 9.22(8) . .
I24 Pb10 I26 Pb11 38.98(3) . .
I30 Pb11 I26 Pb10 141.57(4) . .
I29 Pb11 I26 Pb10 -127.58(4) . .
I24 Pb11 I26 Pb10 -43.14(3) . .
I31 Pb11 I26 Pb10 33.7(2) 2_775 .
I25 Pb11 I26 Pb10 43.53(4) . .
I30 Pb11 I29 Pb12 -40.94(4) . .
I24 Pb11 I29 Pb12 135.75(4) . .
I26 Pb11 I29 Pb12 -137.46(3) . .
I31 Pb11 I29 Pb12 46.51(4) 2_775 .
I25 Pb11 I29 Pb12 75.65(13) . .
I29 Pb12 I29 Pb11 27(100) 2_775 .
I30 Pb12 I29 Pb11 -139.44(4) 2_775 .
I30 Pb12 I29 Pb11 40.56(4) . .
I31 Pb12 I29 Pb11 -46.10(4) 2_775 .
I31 Pb12 I29 Pb11 133.90(4) . .
I29 Pb11 I30 Pb12 40.91(4) . .
I24 Pb11 I30 Pb12 11.7(4) . .
I26 Pb11 I30 Pb12 147.77(3) . .
I31 Pb11 I30 Pb12 -44.07(4) 2_775 .
I25 Pb11 I30 Pb12 -124.30(4) . .
I29 Pb12 I30 Pb11 139.39(4) 2_775 .
I29 Pb12 I30 Pb11 -40.61(4) . .
I30 Pb12 I30 Pb11 -18(100) 2_775 .
I31 Pb12 I30 Pb11 43.66(4) 2_775 .
I31 Pb12 I30 Pb11 -136.34(4) . .
I29 Pb12 I31 Pb11 -45.44(4) 2_775 2_775
I29 Pb12 I31 Pb11 134.56(4) . 2_775
I30 Pb12 I31 Pb11 43.00(4) 2_775 2_775
I30 Pb12 I31 Pb11 -137.00(4) . 2_775
I31 Pb12 I31 Pb11 -145(100) 2_775 2_775
O2 Pr1 O1 C1 -128.7(14) . .
O5 Pr1 O1 C1 -41.8(13) . .
O7 Pr1 O1 C1 89.8(15) . .
O3 Pr1 O1 C1 132.1(14) . .
O8 Pr1 O1 C1 -85.2(14) . .
O4 Pr1 O1 C1 48.7(13) . .
O9 Pr1 O1 C1 -178.0(13) . .
O6 Pr1 O1 C1 0.7(15) . .
O5 Pr1 O2 C4 -51(2) . .
O7 Pr1 O2 C4 158(2) . .
O3 Pr1 O2 C4 85(2) . .
O8 Pr1 O2 C4 -132(2) . .
O4 Pr1 O2 C4 14(3) . .
O9 Pr1 O2 C4 154(3) . .
O6 Pr1 O2 C4 -93(2) . .
O1 Pr1 O2 C4 18(2) . .
O2 Pr1 O3 C7 -145.8(13) . .
O5 Pr1 O3 C7 -70.5(14) . .
O7 Pr1 O3 C7 74.0(13) . .
O8 Pr1 O3 C7 144.1(12) . .
O4 Pr1 O3 C7 -5.8(13) . .
O9 Pr1 O3 C7 145.5(14) . .
O6 Pr1 O3 C7 32.4(15) . .
O1 Pr1 O3 C7 -78.6(13) . .
O2 Pr1 O4 C10 -172.2(10) . .
O5 Pr1 O4 C10 -107.8(11) . .
O7 Pr1 O4 C10 30.9(11) . .
O3 Pr1 O4 C10 111.8(11) . .
O8 Pr1 O4 C10 -41.7(12) . .
O9 Pr1 O4 C10 70.4(13) . .
O6 Pr1 O4 C10 -40.3(10) . .
O1 Pr1 O4 C10 -175.8(11) . .
O2 Pr1 O5 C13 -100.3(16) . .
O7 Pr1 O5 C13 52.6(17) . .
O3 Pr1 O5 C13 179.9(14) . .
O8 Pr1 O5 C13 -21.6(15) . .
O4 Pr1 O5 C13 117.1(15) . .
O9 Pr1 O5 C13 -60.9(18) . .
O6 Pr1 O5 C13 48.1(15) . .
O1 Pr1 O5 C13 -171.9(16) . .
O2 Pr1 O6 C16 -93(2) . .
O5 Pr1 O6 C16 -139(2) . .
O7 Pr1 O6 C16 45(2) . .
O3 Pr1 O6 C16 89(2) . .
O8 Pr1 O6 C16 -51(2) . .
O4 Pr1 O6 C16 130(2) . .
O9 Pr1 O6 C16 -3(2) . .
O1 Pr1 O6 C16 179(2) . .
O2 Pr1 O7 C19 -34(2) . .
O5 Pr1 O7 C19 -171.3(18) . .
O3 Pr1 O7 C19 43.2(19) . .
O8 Pr1 O7 C19 -100.3(19) . .
O4 Pr1 O7 C19 122(2) . .
O9 Pr1 O7 C19 -30.0(19) . .
O6 Pr1 O7 C19 -167(2) . .
O1 Pr1 O7 C19 83(2) . .
O2 Pr1 O8 C22 -14.8(14) . .
O5 Pr1 O8 C22 -96.3(14) . .
O7 Pr1 O8 C22 127.3(14) . .
O3 Pr1 O8 C22 59.9(16) . .
O4 Pr1 O8 C22 -163.7(12) . .
O9 Pr1 O8 C22 58.5(14) . .
O6 Pr1 O8 C22 -165.2(15) . .
O1 Pr1 O8 C22 -56.1(16) . .
O2 Pr1 O9 C25B -98(3) . .
O5 Pr1 O9 C25B -140(3) . .
O7 Pr1 O9 C25B 85(3) . .
O3 Pr1 O9 C25B 0(3) . .
O8 Pr1 O9 C25B 179(3) . .
O4 Pr1 O9 C25B 43(4) . .
O6 Pr1 O9 C25B 132(3) . .
O1 Pr1 O9 C25B -49(3) . .
O2 Pr1 O9 C25A -34(3) . .
O5 Pr1 O9 C25A -75(3) . .
O7 Pr1 O9 C25A 150(3) . .
O3 Pr1 O9 C25A 65(3) . .
O8 Pr1 O9 C25A -116(3) . .
O4 Pr1 O9 C25A 108(3) . .
O6 Pr1 O9 C25A -163(3) . .
O1 Pr1 O9 C25A 15(3) . .
O17 Pr2 O10 C28 -100.8(15) . .
O15 Pr2 O10 C28 123.8(15) . .
O11 Pr2 O10 C28 -173.2(13) . .
O12 Pr2 O10 C28 54.9(16) . .
O18 Pr2 O10 C28 -16.9(15) . .
O13 Pr2 O10 C28 -57.9(16) . .
O16 Pr2 O10 C28 -168.8(15) . .
O14 Pr2 O10 C28 53.5(15) . .
O17 Pr2 O11 C31 -89.8(14) . .
O15 Pr2 O11 C31 46.7(14) . .
O12 Pr2 O11 C31 128.5(14) . .
O18 Pr2 O11 C31 -161.4(13) . .
O10 Pr2 O11 C31 -20.0(16) . .
O13 Pr2 O11 C31 -159.1(15) . .
O16 Pr2 O11 C31 -24.5(13) . .
O14 Pr2 O11 C31 88.6(15) . .
O17 Pr2 O12 C34 -66.0(15) . .
O15 Pr2 O12 C34 80.2(14) . .
O11 Pr2 O12 C34 2.9(13) . .
O18 Pr2 O12 C34 -141.0(13) . .
O10 Pr2 O12 C34 151.5(12) . .
O13 Pr2 O12 C34 -70.7(13) . .
O16 Pr2 O12 C34 40.4(15) . .
O14 Pr2 O12 C34 153.0(15) . .
O17 Pr2 O13 C37 -21.7(15) . .
O15 Pr2 O13 C37 110.2(16) . .
O11 Pr2 O13 C37 71.8(15) . .
O12 Pr2 O13 C37 155.0(16) . .
O18 Pr2 O13 C37 -109.8(16) . .
O10 Pr2 O13 C37 -67.4(17) . .
O16 Pr2 O13 C37 22.7(16) . .
O14 Pr2 O13 C37 -158.0(15) . .
O17 Pr2 O14 C40 -151(3) . .
O15 Pr2 O14 C40 75(3) . .
O11 Pr2 O14 C40 31(3) . .
O12 Pr2 O14 C40 -11(3) . .
O18 Pr2 O14 C40 -109(3) . .
O10 Pr2 O14 C40 168(3) . .
O13 Pr2 O14 C40 -59(3) . .
O16 Pr2 O14 C40 120(3) . .
O17 Pr2 O15 C43 -175(4) . .
O11 Pr2 O15 C43 115(4) . .
O12 Pr2 O15 C43 36(4) . .
O18 Pr2 O15 C43 -39(4) . .
O10 Pr2 O15 C43 -104(4) . .
O13 Pr2 O15 C43 78(4) . .
O16 Pr2 O15 C43 -173(4) . .
O14 Pr2 O15 C43 -34(4) . .
O17 Pr2 O16 C46 -77(3) . .
O15 Pr2 O16 C46 104(3) . .
O11 Pr2 O16 C46 -173(3) . .
O12 Pr2 O16 C46 147(3) . .
O18 Pr2 O16 C46 -31(3) . .
O10 Pr2 O16 C46 10(3) . .
O13 Pr2 O16 C46 -123(3) . .
O14 Pr2 O16 C46 58(3) . .
O15 Pr2 O17 C49 58(3) . .
O11 Pr2 O17 C49 124(2) . .
O12 Pr2 O17 C49 -170(2) . .
O18 Pr2 O17 C49 -93(2) . .
O10 Pr2 O17 C49 -15(2) . .
O13 Pr2 O17 C49 -165(3) . .
O16 Pr2 O17 C49 57(2) . .
O14 Pr2 O17 C49 -54(3) . .
O17 Pr2 O18 C52 -39(3) . .
O15 Pr2 O18 C52 173(2) . .
O11 Pr2 O18 C52 35(3) . .
O12 Pr2 O18 C52 101(3) . .
O10 Pr2 O18 C52 -119(3) . .
O13 Pr2 O18 C52 32(3) . .
O16 Pr2 O18 C52 -80(3) . .
O14 Pr2 O18 C52 167(3) . .
O25 Pr3 O19 C55 71(3) . .
O21 Pr3 O19 C55 -70(3) . .
O26 Pr3 O19 C55 -143(3) . .
O23 Pr3 O19 C55 168(3) . .
O24 Pr3 O19 C55 141(3) . .
O22 Pr3 O19 C55 -17(3) . .
O20 Pr3 O19 C55 2(3) . .
O25 Pr3 O20 C58 121.8(15) . .
O19 Pr3 O20 C58 -132.2(16) . .
O21 Pr3 O20 C58 -35.6(15) . .
O26 Pr3 O20 C58 -81.4(16) . .
O23 Pr3 O20 C58 61.8(18) . .
O24 Pr3 O20 C58 174.9(14) . .
O22 Pr3 O20 C58 36.1(14) . .
O25 Pr3 O21 C61 -151(3) . .
O19 Pr3 O21 C61 -46(3) . .
O26 Pr3 O21 C61 31(3) . .
O23 Pr3 O21 C61 102(3) . .
O24 Pr3 O21 C61 17(3) . .
O22 Pr3 O21 C61 165(3) . .
O20 Pr3 O21 C61 -116(3) . .
O25 Pr3 O22 C64 105.0(15) . .
O19 Pr3 O22 C64 -161.1(13) . .
O21 Pr3 O22 C64 -101.6(15) . .
O26 Pr3 O22 C64 -48.3(15) . .
O23 Pr3 O22 C64 15.5(14) . .
O24 Pr3 O22 C64 52.1(17) . .
O20 Pr3 O22 C64 -179.9(15) . .
O25 Pr3 O23 C67 46.7(17) . .
O19 Pr3 O23 C67 -55(2) . .
O21 Pr3 O23 C67 -171.1(17) . .
O26 Pr3 O23 C67 -103.5(17) . .
O24 Pr3 O23 C67 -26.7(17) . .
O22 Pr3 O23 C67 128.7(18) . .
O20 Pr3 O23 C67 102.9(17) . .
O25 Pr3 O24 C70 77(2) . .
O19 Pr3 O24 C70 -28(2) . .
O21 Pr3 O24 C70 -95(3) . .
O26 Pr3 O24 C70 -109(2) . .
O23 Pr3 O24 C70 169(3) . .
O22 Pr3 O24 C70 133(2) . .
O20 Pr3 O24 C70 24(3) . .
O19 Pr3 O25 C73 110(9) . .
O21 Pr3 O25 C73 -147(9) . .
O26 Pr3 O25 C73 29(10) . .
O23 Pr3 O25 C73 -33(9) . .
O24 Pr3 O25 C73 40(9) . .
O22 Pr3 O25 C73 -107(9) . .
O20 Pr3 O25 C73 178(9) . .
O25 Pr3 O26 C76 72(2) . .
O19 Pr3 O26 C76 -16.2(18) . .
O21 Pr3 O26 C76 -110.9(19) . .
O23 Pr3 O26 C76 136.2(19) . .
O24 Pr3 O26 C76 61.1(19) . .
O22 Pr3 O26 C76 -162.0(18) . .
O20 Pr3 O26 C76 -65(2) . .
Pr1 O1 C1 N1 149.7(14) . .
C3 N1 C1 O1 177.3(17) . .
C2 N1 C1 O1 1(3) . .
Pr1 O2 C4 N2 -89(3) . .
C5 N2 C4 O2 7(3) . .
C6 N2 C4 O2 -175.7(18) . .
Pr1 O3 C7 N3 167.8(10) . .
C8 N3 C7 O3 3(2) . .
C9 N3 C7 O3 176.5(14) . .
Pr1 O4 C10 N4 145.6(12) . .
C11 N4 C10 O4 -1(2) . .
C12 N4 C10 O4 176.4(14) . .
Pr1 O5 C13 N5 -147.7(14) . .
C14 N5 C13 O5 -174.1(17) . .
C15 N5 C13 O5 -1(3) . .
Pr1 O6 C16 N6 166.6(18) . .
C17 N6 C16 O6 179(3) . .
C18 N6 C16 O6 17(4) . .
Pr1 O7 C19 N7 112(3) . .
C21 N7 C19 O7 175(2) . .
C20 N7 C19 O7 2(3) . .
Pr1 O8 C22 N8 -174.0(11) . .
C23 N8 C22 O8 1(3) . .
C24 N8 C22 O8 -176.6(16) . .
Pr1 O9 C25A C25B -129(4) . .
C25B O9 C25A N9 -19(4) . .
Pr1 O9 C25A N9 -147(4) . .
C25B O9 C25A C26B -95(5) . .
Pr1 O9 C25A C26B 136(3) . .
C27B N9 C25A C25B 33(13) . .
C26A N9 C25A C25B -153(5) . .
C26B N9 C25A C25B -154(5) . .
C27A N9 C25A C25B -13(6) . .
C25B N9 C25A O9 18(4) . .
C27B N9 C25A O9 51(15) . .
C26A N9 C25A O9 -135(5) . .
C26B N9 C25A O9 -136(6) . .
C27A N9 C25A O9 5(6) . .
C25B N9 C25A C26B 154(5) . .
C27B N9 C25A C26B -173(12) . .
C26A N9 C25A C26B 0(4) . .
C27A N9 C25A C26B 141(4) . .
N9 C25A C25B O9 164(4) . .
C26B C25A C25B O9 141(5) . .
O9 C25A C25B N9 -164(4) . .
C26B C25A C25B N9 -23(4) . .
O9 C25A C25B C27A -150(7) . .
N9 C25A C25B C27A 14(6) . .
C26B C25A C25B C27A -8(9) . .
Pr1 O9 C25B C25A 95(4) . .
C25A O9 C25B N9 19(4) . .
Pr1 O9 C25B N9 114(5) . .
C25A O9 C25B C27A 121(7) . .
Pr1 O9 C25B C27A -144(5) . .
C27B N9 C25B C25A -170(5) . .
C26A N9 C25B C25A 70(9) . .
C26B N9 C25B C25A 31(6) . .
C27A N9 C25B C25A 167(6) . .
C25A N9 C25B O9 -19(4) . .
C27B N9 C25B O9 171(5) . .
C26A N9 C25B O9 52(11) . .
C26B N9 C25B O9 12(9) . .
C27A N9 C25B O9 148(7) . .
C25A N9 C25B C27A -167(6) . .
C27B N9 C25B C27A 23(4) . .
C26A N9 C25B C27A -96(6) . .
C26B N9 C25B C27A -136(4) . .
C25A N9 C26A C26B -1(6) . .
C25B N9 C26A C26B -55(8) . .
C27B N9 C26A C26B 177(6) . .
C27A N9 C26A C26B -141(5) . .
C25A N9 C26A C27B -178(4) . .
C25B N9 C26A C27B 128(7) . .
C26B N9 C26A C27B -177(6) . .
C27A N9 C26A C27B 41(4) . .
C27B C26A C26B N9 2(5) . .
N9 C26A C26B C25A 0(4) . .
C27B C26A C26B C25A 3(9) . .
C25A N9 C26B C26A 179(5) . .
C25B N9 C26B C26A 157(5) . .
C27B N9 C26B C26A -3(6) . .
C27A N9 C26B C26A 64(6) . .
C25B N9 C26B C25A -22(5) . .
C27B N9 C26B C25A 178(4) . .
C26A N9 C26B C25A -179(5) . .
C27A N9 C26B C25A -115(4) . .
C25B C25A C26B C26A 26(9) . .
O9 C25A C26B C26A 103(7) . .
N9 C25A C26B C26A -1(6) . .
C25B C25A C26B N9 26(5) . .
O9 C25A C26B N9 104(4) . .
C25A N9 C27A C27B 165(4) . .
C25B N9 C27A C27B 155(4) . .
C26A N9 C27A C27B -51(4) . .
C26B N9 C27A C27B -92(4) . .
C25A N9 C27A C25B 10(4) . .
C27B N9 C27A C25B -155(4) . .
C26A N9 C27A C25B 154(4) . .
C26B N9 C27A C25B 114(4) . .
C25A C25B C27A C27B -38(9) . .
O9 C25B C27A C27B -143(5) . .
N9 C25B C27A C27B -23(3) . .
C25A C25B C27A N9 -15(6) . .
O9 C25B C27A N9 -120(6) . .
C25B C27A C27B N9 20(3) . .
N9 C27A C27B C26A 37(2) . .
C25B C27A C27B C26A 57(4) . .
C25A N9 C27B C27A -53(12) . .
C25B N9 C27B C27A -27(5) . .
C26A N9 C27B C27A 132(4) . .
C26B N9 C27B C27A 134(4) . .
C25A N9 C27B C26A 175(11) . .
C25B N9 C27B C26A -159(4) . .
C26B N9 C27B C26A 2(4) . .
C27A N9 C27B C26A -132(4) . .
C26B C26A C27B C27A -46(8) . .
N9 C26A C27B C27A -44(2) . .
C26B C26A C27B N9 -3(6) . .
Pr2 O10 C28 N10 -174.2(11) . .
C30 N10 C28 O10 -177.1(17) . .
C29 N10 C28 O10 -2(3) . .
Pr2 O11 C31 N11 152.1(12) . .
C33 N11 C31 O11 177.9(15) . .
C32 N11 C31 O11 4(3) . .
Pr2 O12 C34 N12 165.7(11) . .
C35 N12 C34 O12 0(3) . .
C36 N12 C34 O12 176.4(14) . .
Pr2 O13 C37 N13 174.3(12) . .
C38 N13 C37 O13 -179.3(17) . .
C39 N13 C37 O13 2(3) . .
Pr2 O14 C40 N14 151(3) . .
C41 N14 C40 O14 -20(5) . .
C42B N14 C40 O14 141(4) . .
C42A N14 C40 O14 -170(4) . .
C40 N14 C42A C42B -105(3) . .
C41 N14 C42A C42B 105(3) . .
C40 N14 C42B C42A 105(3) . .
C41 N14 C42B C42A -95(3) . .
Pr2 O15 C43 N15 133(3) . .
C44 N15 C43 O15 178(2) . .
C45 N15 C43 O15 2(3) . .
Pr2 O16 C46 N16 180(2) . .
C47 N16 C46 O16 -174(3) . .
C48B N16 C46 O16 14(7) . .
C48A N16 C46 O16 -19(7) . .
C46 N16 C48A C48B 106(4) . .
C47 N16 C48A C48B -98(4) . .
C46 N16 C48B C48A -93(5) . .
C47 N16 C48B C48A 94(4) . .
Pr2 O17 C49 N17 -123(2) . .
C51 N17 C49 O17 -3(3) . .
C50 N17 C49 O17 -175(2) . .
Pr2 O18 C52 N18 -117(3) . .
C53 N18 C52 O18 -174(2) . .
C54 N18 C52 O18 4(4) . .
Pr3 O19 C55 N19 -68(4) . .
C56 N19 C55 O19 -175.5(18) . .
C57 N19 C55 O19 -1(3) . .
Pr3 O20 C58 N20 160.5(12) . .
C59 N20 C58 O20 2(3) . .
C60 N20 C58 O20 177.7(18) . .
Pr3 O21 C61 N21 -176.8(15) . .
C62B N21 C61 O21 30(4) . .
C63 N21 C61 O21 180(2) . .
C62A N21 C61 O21 -36(4) . .
C61 N21 C62A C62B 96(3) . .
C63 N21 C62A C62B -113(3) . .
C61 N21 C62B C62A -116(3) . .
C63 N21 C62B C62A 92(3) . .
Pr3 O22 C64 N22 162.4(10) . .
C65 N22 C64 O22 0(2) . .
C66 N22 C64 O22 178.3(14) . .
Pr3 O23 C67 N23 126(2) . .
C69 N23 C67 O23 175.0(19) . .
C68 N23 C67 O23 -8(3) . .
Pr3 O24 C70 N24 -152.1(18) . .
C71 N24 C70 O24 178(2) . .
C72A N24 C70 O24 -8(4) . .
C72B N24 C70 O24 36(4) . .
C70 N24 C72A C72B 93(3) . .
C71 N24 C72A C72B -92(3) . .
C70 N24 C72B C72A -109(3) . .
C71 N24 C72B C72A 105(2) . .
Pr3 O25 C73 N25 92(9) . .
C75 N25 C73 O25 1(3) . .
C74 N25 C73 O25 -178(2) . .
Pr3 O26 C76 N26 178.2(13) . .
C78 N26 C76 O26 1(3) . .
C77 N26 C76 O26 -176.1(18) . .
